data_4079088
loop_
_publ_author_name
'Whittemore, Sean M.'
'Yoder, Ryan J.'
'Stambuli, James P.'

_publ_section_title
;
 Site-Selective Alkyl Dehydrogenation of a Coordinated Acylphosphine
 Ligand
;
_journal_issue 17
_journal_name_full Organometallics
_journal_page_first 6124
_journal_paper_doi 10.1021/om300471h
_journal_volume 31
_journal_year 2012
_chemical_compound_source 'synthesis as described'
_chemical_formula_moiety 'C66 H114 Cl4 Ir4 O2 P2, 4(P F6), 4 (C H2 Cl2)'
_chemical_formula_sum 'C70 H122 Cl12 F24 Ir4 O2 P6'
_chemical_formula_weight 2831.7
_chemical_name_common 'Stambuli 1864'
_chemical_name_systematic
;
 ?
;
_space_group_IT_number 14
_symmetry_cell_setting monoclinic
_symmetry_Int_Tables_number 14
_symmetry_space_group_name_Hall '-P 2ybc'
_symmetry_space_group_name_H-M 'P 1 21/c 1'
_atom_sites_solution_hydrogens geom
_atom_sites_solution_primary heavy
_atom_sites_solution_secondary difmap
_audit_conform_dict_location ftp://ftp.iucr.org/pub/cif_core.dic
_audit_conform_dict_name cif_core.dic
_audit_conform_dict_version 2.4
_audit_creation_date 2011-11-30T11:44:22-00:00
_audit_creation_method 'WinGX routine CIF_UPDATE'
_cell_angle_alpha 90
_cell_angle_beta 108.404(1)
_cell_angle_gamma 90
_cell_formula_units_Z 4
_cell_length_a 15.8532(3)
_cell_length_b 38.7135(7)
_cell_length_c 17.0068(3)
_cell_measurement_reflns_used 23022
_cell_measurement_temperature 150(2)
_cell_measurement_theta_max 27.485
_cell_measurement_theta_min 1.018
_cell_measurement_wavelength 0.71073
_cell_volume 9903.8(3)
_computing_cell_refinement 'HKL Scalepack (Otwinowski & Minor 1997)'
_computing_data_collection 'Collect (Bruker AXS BV, 1997-2004)'
_computing_data_reduction 'HKL Denzo and Scalepack (Otwinowski & Minor 1997)'
_computing_molecular_graphics 'Ortep-3 for Windows (Farrugia, 1997)'
_computing_publication_material 'WinGX publication routines (Farrugia, 1999)'
_computing_structure_refinement 'SHELXL-97 (Sheldrick, 2008)'
_computing_structure_solution 'SHELXS-97 (Sheldrick, 2008)'
_diffrn_ambient_temperature 150(2)
_diffrn_detector 'CCD plate'
_diffrn_detector_area_resol_mean 9
_diffrn_measured_fraction_theta_full 0.999
_diffrn_measured_fraction_theta_max 0.999
_diffrn_measurement_device '95mm CCD camera on \k-goniostat'
_diffrn_measurement_device_type 'Nonius KappaCCD'
_diffrn_measurement_method 'phi and omega scans'
_diffrn_orient_matrix_type 'by Bruker AXS Collect from scalepack cell'
_diffrn_orient_matrix_UB_11 0.215375E-1
_diffrn_orient_matrix_UB_12 0.155824E-1
_diffrn_orient_matrix_UB_13 0.49185E-1
_diffrn_orient_matrix_UB_21 0.118092E-1
_diffrn_orient_matrix_UB_22 0.185453E-1
_diffrn_orient_matrix_UB_23 -0.360975E-1
_diffrn_orient_matrix_UB_31 -0.617651E-1
_diffrn_orient_matrix_UB_32 0.89794E-2
_diffrn_orient_matrix_UB_33 -0.108005E-1
_diffrn_radiation_monochromator graphite
_diffrn_radiation_probe x-ray
_diffrn_radiation_type MoK\a
_diffrn_radiation_wavelength 0.71073
_diffrn_reflns_av_R_equivalents 0.070
_diffrn_reflns_limit_h_max 20
_diffrn_reflns_limit_h_min -20
_diffrn_reflns_limit_k_max 49
_diffrn_reflns_limit_k_min -50
_diffrn_reflns_limit_l_max 22
_diffrn_reflns_limit_l_min -22
_diffrn_reflns_number 187306
_diffrn_reflns_theta_full 27.49
_diffrn_reflns_theta_max 27.49
_diffrn_reflns_theta_min 1.37
_diffrn_source 'Enraf Nonius FR590'
_exptl_absorpt_coefficient_mu 5.864
_exptl_absorpt_correction_T_max 0.626
_exptl_absorpt_correction_T_min 0.313
_exptl_absorpt_correction_type multi-scan
_exptl_absorpt_process_details 'HKL Scalepack (Otwinowski & Minor, 1997)'
_exptl_crystal_colour orange
_exptl_crystal_density_diffrn 1.899
_exptl_crystal_density_method 'not measured'
_exptl_crystal_description plate
_exptl_crystal_F_000 5504
_exptl_crystal_size_max 0.38
_exptl_crystal_size_mid 0.31
_exptl_crystal_size_min 0.08
_refine_diff_density_max 2.447
_refine_diff_density_min -1.449
_refine_diff_density_rms 0.157
_refine_ls_extinction_method none
_refine_ls_goodness_of_fit_ref 1.016
_refine_ls_hydrogen_treatment constr
_refine_ls_matrix_type full
_refine_ls_number_parameters 1139
_refine_ls_number_reflns 22695
_refine_ls_number_restraints 18
_refine_ls_restrained_S_all 1.02
_refine_ls_R_factor_all 0.0671
_refine_ls_R_factor_gt 0.0396
_refine_ls_shift/su_max 0.002
_refine_ls_shift/su_mean 0
_refine_ls_structure_factor_coef Fsqd
_refine_ls_weighting_details 'w=1/[\s^2^(Fo^2^)+(0.0458P)^2^+26.1103P] where P=(Fo^2^+2Fc^2^)/3'
_refine_ls_weighting_scheme calc
_refine_ls_wR_factor_gt 0.0848
_refine_ls_wR_factor_ref 0.0949
_reflns_number_gt 16966
_reflns_number_total 22695
_reflns_threshold_expression >2\s(I)
_cod_data_source_file om300471h_si_002.cif
_cod_data_source_block Stambuli1864
_cod_original_sg_symbol_H-M ' P 21/c'
_cod_database_code 4079088

loop_
_symmetry_equiv_pos_as_xyz
'x, y, z'
'-x, y+1/2, -z+1/2'
'-x, -y, -z'
'x, -y-1/2, z-1/2'

loop_
_atom_site_label
_atom_site_type_symbol
_atom_site_fract_x
_atom_site_fract_y
_atom_site_fract_z
_atom_site_U_iso_or_equiv
_atom_site_adp_type
_atom_site_occupancy
_atom_site_symmetry_multiplicity
_atom_site_calc_flag
_atom_site_refinement_flags
_atom_site_disorder_assembly
_atom_site_disorder_group
Ir1A Ir 0.330045(14) 0.356877(5) -0.058098(13) 0.02543(6) Uani 1 1 d . . .
Ir2A Ir 0.171208(15) 0.348988(6) 0.054390(14) 0.03133(6) Uani 1 1 d . . .
Cl1A Cl 0.16984(9) 0.35845(4) -0.08672(9) 0.0338(3) Uani 1 1 d . . .
Cl2A Cl 0.32628(10) 0.33797(4) 0.07775(9) 0.0338(3) Uani 1 1 d . . .
P1A P 0.33922(10) 0.41383(4) -0.00953(9) 0.0260(3) Uani 1 1 d . . .
O1A O 0.2122(3) 0.40213(10) 0.0687(2) 0.0352(9) Uani 1 1 d . . .
C1A C 0.2605(4) 0.42411(14) 0.0526(3) 0.0286(12) Uani 1 1 d . . .
C2A C 0.2553(4) 0.45955(15) 0.0846(4) 0.0335(13) Uani 1 1 d . . .
H2A1 H 0.2744 0.4763 0.0496 0.04 Uiso 1 1 calc R . .
H2A2 H 0.2976 0.4613 0.1415 0.04 Uiso 1 1 calc R . .
C3A C 0.1638(5) 0.46955(19) 0.0862(5) 0.055(2) Uani 1 1 d . A .
H3A1 H 0.1412 0.4512 0.1148 0.067 Uiso 1 1 calc R . .
H3A2 H 0.1233 0.471 0.0286 0.067 Uiso 1 1 calc R . .
C4A C 0.1616(5) 0.50375(17) 0.1293(5) 0.0490(18) Uani 1 1 d D . .
H4A1 H 0.2001 0.5206 0.113 0.059 Uiso 0.59(2) 1 calc PR A 1
H4A2 H 0.186 0.5004 0.19 0.059 Uiso 0.59(2) 1 calc PR A 1
H4A3 H 0.1728 0.5226 0.0946 0.059 Uiso 0.41(2) 1 calc PR A 2
H4A4 H 0.2106 0.504 0.1826 0.059 Uiso 0.41(2) 1 calc PR A 2
C5A C 0.0657(9) 0.5188(5) 0.1074(14) 0.070(6) Uani 0.59(2) 1 d PD A 1
H5A1 H 0.0682 0.5406 0.1386 0.084 Uiso 0.59(2) 1 calc PR A 1
H5A2 H 0.0444 0.5246 0.0477 0.084 Uiso 0.59(2) 1 calc PR A 1
C6A C -0.0021(10) 0.4947(4) 0.1264(11) 0.068(6) Uani 0.59(2) 1 d PD A 1
H6A1 H -0.061 0.5061 0.1083 0.082 Uiso 0.59(2) 1 calc PR A 1
H6A2 H -0.0066 0.4734 0.0931 0.082 Uiso 0.59(2) 1 calc PR A 1
C7A C 0.0193(18) 0.4846(7) 0.2169(14) 0.096(10) Uani 0.59(2) 1 d PD A 1
H7A1 H -0.0272 0.4691 0.2232 0.144 Uiso 0.59(2) 1 calc PR A 1
H7A2 H 0.0221 0.5054 0.2504 0.144 Uiso 0.59(2) 1 calc PR A 1
H7A3 H 0.0768 0.4727 0.2353 0.144 Uiso 0.59(2) 1 calc PR A 1
C5C C 0.0740(13) 0.5111(7) 0.1465(17) 0.052(7) Uani 0.41(2) 1 d PD A 2
H5C1 H 0.0804 0.533 0.1777 0.062 Uiso 0.41(2) 1 calc PR A 2
H5C2 H 0.0269 0.5145 0.0928 0.062 Uiso 0.41(2) 1 calc PR A 2
C6C C 0.043(2) 0.4833(9) 0.195(2) 0.065(10) Uani 0.41(2) 1 d PD A 2
H6C1 H 0.0286 0.4621 0.1606 0.078 Uiso 0.41(2) 1 calc PR A 2
H6C2 H 0.0922 0.4778 0.2457 0.078 Uiso 0.41(2) 1 calc PR A 2
C7C C -0.0376(18) 0.4948(8) 0.2174(17) 0.090(10) Uani 0.41(2) 1 d PD A 2
H7C1 H -0.0556 0.4763 0.248 0.136 Uiso 0.41(2) 1 calc PR A 2
H7C2 H -0.0865 0.5 0.1668 0.136 Uiso 0.41(2) 1 calc PR A 2
H7C3 H -0.0229 0.5155 0.2521 0.136 Uiso 0.41(2) 1 calc PR A 2
C8A C 0.4520(4) 0.42610(15) 0.0580(4) 0.0349(14) Uani 1 1 d . . .
H8A H 0.4919 0.423 0.0231 0.042 Uiso 1 1 calc R . .
C9A C 0.4875(4) 0.40122(18) 0.1312(4) 0.0413(15) Uani 1 1 d . . .
H9A1 H 0.4795 0.3774 0.111 0.062 Uiso 1 1 calc R . .
H9A2 H 0.4548 0.4047 0.1708 0.062 Uiso 1 1 calc R . .
H9A3 H 0.5508 0.4057 0.1587 0.062 Uiso 1 1 calc R . .
C10A C 0.4647(5) 0.46345(17) 0.0878(5) 0.0502(18) Uani 1 1 d . . .
H10A H 0.4424 0.479 0.0403 0.075 Uiso 1 1 calc R . .
H10B H 0.5281 0.4679 0.1152 0.075 Uiso 1 1 calc R . .
H10C H 0.4318 0.4674 0.127 0.075 Uiso 1 1 calc R . .
C11A C 0.3027(5) 0.44907(15) -0.0870(4) 0.0382(15) Uani 1 1 d . . .
H11A H 0.298 0.4705 -0.0557 0.046 Uiso 1 1 calc R . .
C12A C 0.2116(5) 0.4422(2) -0.1467(5) 0.060(2) Uani 1 1 d . . .
H12A H 0.1701 0.4378 -0.1156 0.09 Uiso 1 1 calc R . .
H12B H 0.2138 0.422 -0.1807 0.09 Uiso 1 1 calc R . .
H12C H 0.1915 0.4623 -0.1826 0.09 Uiso 1 1 calc R . .
C13A C 0.3716(5) 0.45663(18) -0.1314(4) 0.0519(19) Uani 1 1 d . . .
H13A H 0.4296 0.4611 -0.0902 0.078 Uiso 1 1 calc R . .
H13B H 0.3529 0.4769 -0.1671 0.078 Uiso 1 1 calc R . .
H13C H 0.3762 0.4367 -0.1652 0.078 Uiso 1 1 calc R . .
C14A C 0.4412(4) 0.35416(16) -0.1088(4) 0.0359(14) Uani 1 1 d . . .
C15A C 0.3579(4) 0.35192(16) -0.1752(4) 0.0357(14) Uani 1 1 d . . .
C16A C 0.3149(5) 0.32057(17) -0.1630(4) 0.0414(16) Uani 1 1 d . . .
C17A C 0.3657(5) 0.30479(16) -0.0890(4) 0.0433(16) Uani 1 1 d . . .
C18A C 0.4443(4) 0.32580(17) -0.0541(4) 0.0402(15) Uani 1 1 d . . .
C19A C 0.5137(5) 0.37833(17) -0.1058(5) 0.0481(17) Uani 1 1 d . . .
H19A H 0.4931 0.3953 -0.1506 0.072 Uiso 1 1 calc R . .
H19B H 0.5643 0.3655 -0.1124 0.072 Uiso 1 1 calc R . .
H19C H 0.5321 0.3903 -0.0523 0.072 Uiso 1 1 calc R . .
C20A C 0.3289(5) 0.37272(18) -0.2532(4) 0.0502(18) Uani 1 1 d . . .
H20A H 0.3677 0.3929 -0.2474 0.075 Uiso 1 1 calc R . .
H20B H 0.2674 0.3804 -0.2636 0.075 Uiso 1 1 calc R . .
H20C H 0.3325 0.3585 -0.2997 0.075 Uiso 1 1 calc R . .
C21A C 0.2278(5) 0.3073(2) -0.2197(5) 0.062(2) Uani 1 1 d . . .
H21A H 0.2058 0.3229 -0.2671 0.094 Uiso 1 1 calc R . .
H21B H 0.1845 0.3061 -0.1895 0.094 Uiso 1 1 calc R . .
H21C H 0.2364 0.2842 -0.2395 0.094 Uiso 1 1 calc R . .
C22A C 0.3414(6) 0.27218(18) -0.0534(5) 0.065(2) Uani 1 1 d . . .
H22A H 0.3879 0.2667 -0.0013 0.098 Uiso 1 1 calc R . .
H22B H 0.336 0.2532 -0.0928 0.098 Uiso 1 1 calc R . .
H22C H 0.2846 0.2754 -0.0429 0.098 Uiso 1 1 calc R . .
C23A C 0.5214(5) 0.3168(2) 0.0214(5) 0.068(2) Uani 1 1 d . . .
H23A H 0.5067 0.2962 0.0479 0.103 Uiso 1 1 calc R . .
H23B H 0.5334 0.3362 0.0605 0.103 Uiso 1 1 calc R . .
H23C H 0.5742 0.3122 0.0048 0.103 Uiso 1 1 calc R . .
C24A C 0.1195(4) 0.30063(17) 0.0741(4) 0.0429(16) Uani 1 1 d . . .
C25A C 0.1567(5) 0.31769(19) 0.1535(4) 0.0489(18) Uani 1 1 d . . .
C26A C 0.1089(5) 0.3493(2) 0.1502(4) 0.0502(19) Uani 1 1 d . . .
C27A C 0.0424(4) 0.35213(16) 0.0700(4) 0.0402(15) Uani 1 1 d . . .
C28A C 0.0484(4) 0.32105(16) 0.0245(4) 0.0382(15) Uani 1 1 d . . .
C29A C 0.1493(5) 0.26604(19) 0.0523(6) 0.064(2) Uani 1 1 d . . .
H29A H 0.2001 0.2579 0.0983 0.096 Uiso 1 1 calc R . .
H29B H 0.167 0.2683 0.0023 0.096 Uiso 1 1 calc R . .
H29C H 0.1004 0.2494 0.0423 0.096 Uiso 1 1 calc R . .
C30A C 0.2326(6) 0.3050(2) 0.2247(5) 0.076(3) Uani 1 1 d . . .
H30A H 0.2529 0.2827 0.2105 0.114 Uiso 1 1 calc R . .
H30B H 0.2132 0.3024 0.2736 0.114 Uiso 1 1 calc R . .
H30C H 0.2815 0.3217 0.2366 0.114 Uiso 1 1 calc R . .
C31A C 0.1241(6) 0.3749(2) 0.2189(5) 0.071(3) Uani 1 1 d . . .
H31A H 0.0826 0.3943 0.2007 0.106 Uiso 1 1 calc R . .
H31B H 0.1853 0.3836 0.234 0.106 Uiso 1 1 calc R . .
H31C H 0.1145 0.3638 0.2671 0.106 Uiso 1 1 calc R . .
C32A C -0.0226(5) 0.38109(19) 0.0410(5) 0.059(2) Uani 1 1 d . . .
H32A H -0.0603 0.3766 -0.0159 0.089 Uiso 1 1 calc R . .
H32B H 0.0097 0.4028 0.0429 0.089 Uiso 1 1 calc R . .
H32C H -0.0599 0.3828 0.0772 0.089 Uiso 1 1 calc R . .
C33A C -0.0078(4) 0.31277(19) -0.0621(4) 0.0493(18) Uani 1 1 d . . .
H33A H -0.0521 0.331 -0.0826 0.074 Uiso 1 1 calc R . .
H33B H -0.038 0.2907 -0.0625 0.074 Uiso 1 1 calc R . .
H33C H 0.03 0.3112 -0.0978 0.074 Uiso 1 1 calc R . .
Ir1B Ir 0.770182(14) 0.339777(5) 0.395837(12) 0.02333(6) Uani 1 1 d . . .
Ir2B Ir 0.733858(14) 0.426865(5) 0.454973(13) 0.02396(6) Uani 1 1 d . . .
Cl1B Cl 0.69225(9) 0.39198(3) 0.33198(8) 0.0284(3) Uani 1 1 d . . .
Cl2B Cl 0.83102(9) 0.37911(3) 0.51238(8) 0.0290(3) Uani 1 1 d . . .
P1B P 0.65187(10) 0.32751(4) 0.44516(8) 0.0245(3) Uani 1 1 d . . .
O1B O 0.6347(2) 0.39621(9) 0.4864(2) 0.0274(8) Uani 1 1 d . . .
C1B C 0.6031(4) 0.36711(14) 0.4827(3) 0.0286(12) Uani 1 1 d . . .
C2B C 0.5220(4) 0.36193(15) 0.5089(4) 0.0318(13) Uani 1 1 d . . .
H2B1 H 0.5294 0.3403 0.5415 0.038 Uiso 1 1 calc R . .
H2B2 H 0.4699 0.3589 0.4586 0.038 Uiso 1 1 calc R . .
C3B C 0.5026(4) 0.39133(15) 0.5602(4) 0.0319(13) Uani 1 1 d . . .
H3B1 H 0.4445 0.387 0.5687 0.038 Uiso 1 1 calc R . .
H3B2 H 0.4974 0.4131 0.5286 0.038 Uiso 1 1 calc R . .
C4B C 0.5732(4) 0.39598(16) 0.6449(4) 0.0348(14) Uani 1 1 d . . .
H4B1 H 0.5771 0.3747 0.6779 0.042 Uiso 1 1 calc R . .
H4B2 H 0.6318 0.3998 0.6371 0.042 Uiso 1 1 calc R . .
C5B C 0.5513(4) 0.42656(16) 0.6920(4) 0.0375(14) Uani 1 1 d . . .
H5B1 H 0.5435 0.4474 0.6568 0.045 Uiso 1 1 calc R . .
H5B2 H 0.494 0.4219 0.7017 0.045 Uiso 1 1 calc R . .
C6B C 0.6208(4) 0.43390(17) 0.7740(4) 0.0387(15) Uani 1 1 d . . .
H6B1 H 0.6787 0.438 0.7649 0.046 Uiso 1 1 calc R . .
H6B2 H 0.6272 0.4135 0.8104 0.046 Uiso 1 1 calc R . .
C7B C 0.5971(5) 0.46509(17) 0.8166(4) 0.0457(17) Uani 1 1 d . . .
H7B1 H 0.6438 0.469 0.8695 0.069 Uiso 1 1 calc R . .
H7B2 H 0.5404 0.461 0.8267 0.069 Uiso 1 1 calc R . .
H7B3 H 0.5917 0.4855 0.7812 0.069 Uiso 1 1 calc R . .
C8B C 0.5574(4) 0.30714(14) 0.3647(3) 0.0281(12) Uani 1 1 d . . .
H8B H 0.5843 0.2883 0.3404 0.034 Uiso 1 1 calc R . .
C9B C 0.5156(4) 0.33211(16) 0.2930(4) 0.0368(14) Uani 1 1 d . . .
H9B1 H 0.5626 0.343 0.2755 0.055 Uiso 1 1 calc R . .
H9B2 H 0.4821 0.35 0.3112 0.055 Uiso 1 1 calc R . .
H9B3 H 0.4754 0.3193 0.2463 0.055 Uiso 1 1 calc R . .
C10B C 0.4853(4) 0.28950(17) 0.3935(4) 0.0435(16) Uani 1 1 d . . .
H10D H 0.5135 0.2737 0.4393 0.065 Uiso 1 1 calc R . .
H10E H 0.4452 0.2765 0.3473 0.065 Uiso 1 1 calc R . .
H10F H 0.4515 0.3071 0.4122 0.065 Uiso 1 1 calc R . .
C11B C 0.6723(4) 0.30086(15) 0.5403(4) 0.0343(14) Uani 1 1 d . . .
H11B H 0.615 0.2995 0.5531 0.041 Uiso 1 1 calc R . .
C12B C 0.7417(5) 0.31835(18) 0.6155(4) 0.0467(17) Uani 1 1 d . . .
H12D H 0.7224 0.342 0.6219 0.07 Uiso 1 1 calc R . .
H12E H 0.7995 0.319 0.6062 0.07 Uiso 1 1 calc R . .
H12F H 0.7467 0.3051 0.6659 0.07 Uiso 1 1 calc R . .
C13B C 0.7002(5) 0.26401(16) 0.5293(5) 0.0491(18) Uani 1 1 d . . .
H13D H 0.6557 0.2534 0.4818 0.074 Uiso 1 1 calc R . .
H13E H 0.7051 0.2506 0.5794 0.074 Uiso 1 1 calc R . .
H13F H 0.7579 0.2643 0.5195 0.074 Uiso 1 1 calc R . .
C14B C 0.6750(4) 0.47554(14) 0.4708(4) 0.0311(13) Uani 1 1 d . . .
C15B C 0.7567(4) 0.46997(14) 0.5391(4) 0.0306(13) Uani 1 1 d . . .
C16B C 0.8281(4) 0.46713(14) 0.5051(4) 0.0315(13) Uani 1 1 d . . .
C17B C 0.7929(4) 0.46981(14) 0.4162(4) 0.0313(13) Uani 1 1 d . . .
C18B C 0.6979(4) 0.47584(14) 0.3951(4) 0.0328(13) Uani 1 1 d . . .
C19B C 0.5858(4) 0.48058(16) 0.4785(4) 0.0404(15) Uani 1 1 d . . .
H19D H 0.5894 0.4792 0.537 0.061 Uiso 1 1 calc R . .
H19E H 0.5457 0.4626 0.447 0.061 Uiso 1 1 calc R . .
H19F H 0.563 0.5033 0.4565 0.061 Uiso 1 1 calc R . .
C20B C 0.7653(5) 0.46975(17) 0.6294(4) 0.0420(16) Uani 1 1 d . . .
H20D H 0.7063 0.4722 0.6359 0.063 Uiso 1 1 calc R . .
H20E H 0.8032 0.489 0.6572 0.063 Uiso 1 1 calc R . .
H20F H 0.792 0.4479 0.6542 0.063 Uiso 1 1 calc R . .
C21B C 0.9244(4) 0.46117(17) 0.5530(4) 0.0458(17) Uani 1 1 d . . .
H21D H 0.9317 0.4604 0.6124 0.069 Uiso 1 1 calc R . .
H21E H 0.9602 0.4801 0.542 0.069 Uiso 1 1 calc R . .
H21F H 0.9439 0.4392 0.5358 0.069 Uiso 1 1 calc R . .
C22B C 0.8438(5) 0.46963(17) 0.3557(4) 0.0440(16) Uani 1 1 d . . .
H22D H 0.8024 0.4719 0.2993 0.066 Uiso 1 1 calc R . .
H22E H 0.8767 0.4479 0.3607 0.066 Uiso 1 1 calc R . .
H22F H 0.8857 0.489 0.3675 0.066 Uiso 1 1 calc R . .
C23B C 0.6324(5) 0.48087(17) 0.3103(4) 0.0427(16) Uani 1 1 d . . .
H23D H 0.6635 0.48 0.2689 0.064 Uiso 1 1 calc R . .
H23E H 0.6033 0.5034 0.3076 0.064 Uiso 1 1 calc R . .
H23F H 0.5876 0.4625 0.299 0.064 Uiso 1 1 calc R . .
C24B C 0.7960(4) 0.28871(14) 0.3518(4) 0.0319(13) Uani 1 1 d . . .
C25B C 0.8738(4) 0.30128(16) 0.4140(4) 0.0345(14) Uani 1 1 d . . .
C26B C 0.9028(4) 0.33203(16) 0.3820(4) 0.0357(14) Uani 1 1 d . . .
C27B C 0.8437(4) 0.33915(15) 0.3037(4) 0.0357(14) Uani 1 1 d . . .
C28B C 0.7729(4) 0.31347(15) 0.2851(3) 0.0314(13) Uani 1 1 d . . .
C29B C 0.7543(5) 0.25375(16) 0.3470(5) 0.0495(18) Uani 1 1 d . . .
H29D H 0.702 0.2524 0.2974 0.074 Uiso 1 1 calc R . .
H29E H 0.7364 0.2499 0.3964 0.074 Uiso 1 1 calc R . .
H29F H 0.7974 0.236 0.344 0.074 Uiso 1 1 calc R . .
C30B C 0.9255(5) 0.2833(2) 0.4921(4) 0.064(2) Uani 1 1 d . . .
H30D H 0.8918 0.2632 0.5009 0.096 Uiso 1 1 calc R . .
H30E H 0.9358 0.2992 0.539 0.096 Uiso 1 1 calc R . .
H30F H 0.9827 0.2756 0.4876 0.096 Uiso 1 1 calc R . .
C31B C 0.9853(5) 0.3522(2) 0.4237(5) 0.066(2) Uani 1 1 d . . .
H31D H 1.0159 0.3419 0.4779 0.098 Uiso 1 1 calc R . .
H31E H 0.9694 0.3761 0.4312 0.098 Uiso 1 1 calc R . .
H31F H 1.0246 0.3517 0.3894 0.098 Uiso 1 1 calc R . .
C32B C 0.8496(6) 0.36743(18) 0.2465(5) 0.055(2) Uani 1 1 d . . .
H32D H 0.7983 0.3663 0.1961 0.083 Uiso 1 1 calc R . .
H32E H 0.9044 0.3649 0.2321 0.083 Uiso 1 1 calc R . .
H32F H 0.85 0.3898 0.2738 0.083 Uiso 1 1 calc R . .
C33B C 0.7002(5) 0.31006(19) 0.2045(4) 0.0498(18) Uani 1 1 d . . .
H33D H 0.699 0.3307 0.1707 0.075 Uiso 1 1 calc R . .
H33E H 0.6431 0.3077 0.2149 0.075 Uiso 1 1 calc R . .
H33F H 0.7108 0.2896 0.1751 0.075 Uiso 1 1 calc R . .
P1C P 0.35621(12) 0.42807(4) 0.33067(10) 0.0386(4) Uani 1 1 d . . .
F1C F 0.2556(3) 0.44082(11) 0.3026(3) 0.0610(11) Uani 1 1 d . . .
F2C F 0.3374(3) 0.40780(12) 0.2453(2) 0.0618(12) Uani 1 1 d . . .
F3C F 0.4571(3) 0.41567(10) 0.3595(2) 0.0532(10) Uani 1 1 d . . .
F4C F 0.3739(3) 0.44777(11) 0.4168(2) 0.0556(11) Uani 1 1 d . . .
F5C F 0.3842(3) 0.46159(11) 0.2912(3) 0.0716(13) Uani 1 1 d . . .
F6C F 0.3293(3) 0.39433(11) 0.3709(3) 0.0610(11) Uani 1 1 d . . .
P1D P 0.27114(11) 0.56133(4) 0.93202(10) 0.0380(4) Uani 1 1 d . . .
F1D F 0.3676(3) 0.54714(14) 0.9819(3) 0.0731(14) Uani 1 1 d . . .
F2D F 0.2821(4) 0.54679(15) 0.8494(3) 0.0866(17) Uani 1 1 d . . .
F3D F 0.1756(3) 0.57529(11) 0.8827(3) 0.0627(12) Uani 1 1 d . . .
F4D F 0.2621(4) 0.57628(13) 1.0158(3) 0.0780(15) Uani 1 1 d . . .
F5D F 0.2298(3) 0.52616(10) 0.9499(3) 0.0643(12) Uani 1 1 d . . .
F6D F 0.3147(3) 0.59683(13) 0.9169(3) 0.0833(16) Uani 1 1 d . . .
P1E P 0.48972(14) 0.21646(5) 0.19829(14) 0.0547(5) Uani 1 1 d . . .
F1E F 0.4605(4) 0.21570(17) 0.1012(3) 0.102(2) Uani 1 1 d . . .
F2E F 0.5118(4) 0.25555(12) 0.2013(4) 0.0979(19) Uani 1 1 d . . .
F3E F 0.5228(5) 0.21744(17) 0.2977(4) 0.116(2) Uani 1 1 d . . .
F4E F 0.4706(6) 0.17661(15) 0.2004(6) 0.144(3) Uani 1 1 d . . .
F5E F 0.5875(3) 0.20701(16) 0.2009(3) 0.0934(17) Uani 1 1 d . . .
F6E F 0.3932(4) 0.22429(19) 0.1978(5) 0.132(3) Uani 1 1 d . . .
P1F P 0.01162(14) 0.75959(5) 0.25929(14) 0.0533(5) Uani 1 1 d . . .
F1F F 0.0257(5) 0.71955(13) 0.2698(5) 0.116(2) Uani 1 1 d . . .
F2F F 0.0346(5) 0.75850(14) 0.1761(4) 0.111(2) Uani 1 1 d . . .
F3F F -0.0033(4) 0.80009(11) 0.2482(3) 0.0784(14) Uani 1 1 d . . .
F4F F -0.0098(8) 0.76178(17) 0.3410(5) 0.188(5) Uani 1 1 d . . .
F5F F 0.1118(4) 0.76631(18) 0.3043(5) 0.136(3) Uani 1 1 d . . .
F6F F -0.0878(4) 0.7539(2) 0.2102(7) 0.182(4) Uani 1 1 d . . .
Cl1 Cl 0.06053(15) 0.11810(7) 0.17092(14) 0.0783(6) Uani 1 1 d . . .
Cl2 Cl -0.0651(2) 0.10855(8) 0.26108(18) 0.1101(10) Uani 1 1 d . . .
Cl5A Cl 0.2327(4) 0.84635(12) 0.6484(3) 0.096(2) Uani 0.723(12) 1 d PD B 3
Cl5B Cl 0.3022(13) 0.8309(4) 0.6511(10) 0.145(9) Uani 0.277(12) 1 d PD B 4
Cl6 Cl 0.1991(2) 0.81741(6) 0.48065(18) 0.0889(8) Uani 1 1 d D B .
Cl7A Cl 0.1860(3) 0.17543(12) 0.0643(2) 0.0585(10) Uani 0.626(6) 1 d PD C 5
Cl8A Cl 0.2803(3) 0.16347(9) -0.0527(2) 0.0707(13) Uani 0.626(6) 1 d PD C 5
Cl7B Cl 0.2003(6) 0.1978(2) -0.0879(4) 0.107(3) Uani 0.374(6) 1 d PD C 6
Cl8B Cl 0.2219(9) 0.1549(4) 0.0537(7) 0.149(5) Uani 0.374(6) 1 d PD C 6
Cl3A Cl 0.1060(6) 0.4419(4) 0.4177(6) 0.092(3) Uani 0.60(5) 1 d PD D 7
Cl4A Cl 0.2095(12) 0.4375(4) 0.5861(7) 0.105(4) Uani 0.60(5) 1 d PD D 7
Cl3B Cl 0.1005(9) 0.4423(6) 0.433(2) 0.142(9) Uani 0.40(5) 1 d PD D 8
Cl4B Cl 0.251(4) 0.4371(6) 0.5889(8) 0.144(12) Uani 0.40(5) 1 d PD D 8
C1 C -0.0127(5) 0.1383(2) 0.2169(5) 0.060(2) Uani 1 1 d . . .
H1A H 0.0213 0.1547 0.2599 0.072 Uiso 1 1 calc R . .
H1B H -0.058 0.1516 0.1741 0.072 Uiso 1 1 calc R . .
C2 C 0.2042(6) 0.4271(3) 0.4855(5) 0.096(3) Uani 1 1 d D . .
H21 H 0.2549 0.4377 0.4722 0.115 Uiso 0.60(5) 1 calc PR D 7
H22 H 0.208 0.4017 0.48 0.115 Uiso 0.60(5) 1 calc PR D 7
H23 H 0.2452 0.4355 0.4562 0.115 Uiso 0.40(5) 1 calc PR D 8
H24 H 0.2024 0.4016 0.4806 0.115 Uiso 0.40(5) 1 calc PR D 8
C3 C 0.2619(9) 0.8417(3) 0.5593(7) 0.150(7) Uani 1 1 d D . .
H31 H 0.2648 0.8652 0.5371 0.18 Uiso 0.723(12) 1 calc PR B 3
H32 H 0.3229 0.8322 0.5759 0.18 Uiso 0.723(12) 1 calc PR B 3
H33 H 0.3128 0.8496 0.542 0.18 Uiso 0.277(12) 1 calc PR B 4
H34 H 0.226 0.8626 0.5599 0.18 Uiso 0.277(12) 1 calc PR B 4
C4 C 0.2512(8) 0.1898(3) 0.0081(6) 0.155(7) Uani 1 1 d D . .
H41 H 0.2197 0.2094 -0.0261 0.185 Uiso 0.626(6) 1 calc PR C 5
H42 H 0.3063 0.1992 0.0478 0.185 Uiso 0.626(6) 1 calc PR C 5
H43 H 0.2446 0.2104 0.0402 0.185 Uiso 0.374(6) 1 calc PR C 6
H44 H 0.3152 0.1876 0.0146 0.185 Uiso 0.374(6) 1 calc PR C 6

loop_
_atom_site_aniso_label
_atom_site_aniso_U_11
_atom_site_aniso_U_22
_atom_site_aniso_U_33
_atom_site_aniso_U_23
_atom_site_aniso_U_13
_atom_site_aniso_U_12
Ir1A 0.02597(12) 0.02308(11) 0.02897(11) -0.00019(9) 0.01115(9) -0.00105(9)
Ir2A 0.02916(13) 0.03263(13) 0.03533(13) -0.00280(10) 0.01465(10) -0.00841(10)
Cl1A 0.0262(7) 0.0430(8) 0.0313(7) -0.0043(6) 0.0077(6) -0.0048(6)
Cl2A 0.0314(8) 0.0372(8) 0.0335(7) 0.0082(6) 0.0113(6) -0.0004(6)
P1A 0.0275(8) 0.0241(7) 0.0277(7) 0.0007(6) 0.0106(6) -0.0011(6)
O1A 0.039(2) 0.032(2) 0.041(2) -0.0069(19) 0.022(2) -0.0046(19)
C1A 0.028(3) 0.027(3) 0.032(3) -0.001(2) 0.010(2) -0.001(2)
C2A 0.040(4) 0.028(3) 0.034(3) -0.003(3) 0.013(3) 0.000(3)
C3A 0.047(4) 0.050(4) 0.075(5) -0.025(4) 0.026(4) -0.004(3)
C4A 0.052(4) 0.040(4) 0.064(5) -0.011(3) 0.031(4) 0.000(3)
C5A 0.069(11) 0.069(13) 0.080(14) -0.024(11) 0.036(10) 0.015(9)
C6A 0.044(9) 0.079(11) 0.085(13) -0.028(9) 0.023(8) 0.010(8)
C7A 0.10(3) 0.11(2) 0.084(18) -0.030(13) 0.042(15) -0.04(2)
C5C 0.046(13) 0.072(16) 0.050(14) 0.000(12) 0.034(11) 0.018(11)
C6C 0.053(16) 0.09(2) 0.06(2) -0.008(15) 0.032(15) 0.014(14)
C7C 0.053(16) 0.14(3) 0.097(19) -0.043(17) 0.053(15) -0.008(16)
C8A 0.030(3) 0.034(3) 0.043(3) -0.009(3) 0.015(3) -0.007(3)
C9A 0.029(3) 0.056(4) 0.032(3) 0.001(3) 0.001(3) -0.002(3)
C10A 0.037(4) 0.044(4) 0.069(5) -0.021(4) 0.015(3) -0.012(3)
C11A 0.055(4) 0.024(3) 0.042(3) 0.003(3) 0.024(3) -0.004(3)
C12A 0.074(6) 0.050(5) 0.048(4) 0.018(4) 0.007(4) 0.013(4)
C13A 0.077(5) 0.041(4) 0.050(4) 0.012(3) 0.039(4) 0.005(4)
C14A 0.029(3) 0.042(4) 0.043(3) -0.009(3) 0.021(3) -0.002(3)
C15A 0.044(4) 0.038(3) 0.033(3) -0.010(3) 0.023(3) -0.004(3)
C16A 0.047(4) 0.036(4) 0.049(4) -0.018(3) 0.027(3) -0.008(3)
C17A 0.053(4) 0.024(3) 0.066(4) -0.003(3) 0.038(4) 0.006(3)
C18A 0.039(4) 0.040(4) 0.050(4) 0.001(3) 0.026(3) 0.012(3)
C19A 0.043(4) 0.042(4) 0.070(5) -0.009(3) 0.034(4) -0.008(3)
C20A 0.069(5) 0.048(4) 0.040(4) 0.000(3) 0.026(4) 0.006(4)
C21A 0.065(5) 0.068(5) 0.061(5) -0.042(4) 0.031(4) -0.025(4)
C22A 0.094(7) 0.030(4) 0.096(6) 0.011(4) 0.065(6) 0.016(4)
C23A 0.059(5) 0.083(6) 0.068(5) 0.021(5) 0.026(4) 0.045(5)
C24A 0.042(4) 0.033(4) 0.057(4) 0.003(3) 0.021(3) -0.016(3)
C25A 0.046(4) 0.054(5) 0.053(4) 0.017(4) 0.026(3) -0.014(4)
C26A 0.051(4) 0.063(5) 0.049(4) -0.011(4) 0.034(4) -0.033(4)
C27A 0.030(3) 0.038(4) 0.058(4) -0.013(3) 0.023(3) -0.016(3)
C28A 0.027(3) 0.039(4) 0.055(4) -0.010(3) 0.022(3) -0.017(3)
C29A 0.057(5) 0.040(4) 0.104(7) 0.008(4) 0.038(5) -0.009(4)
C30A 0.070(6) 0.098(7) 0.058(5) 0.032(5) 0.018(4) -0.023(5)
C31A 0.074(6) 0.096(7) 0.057(5) -0.032(5) 0.042(4) -0.038(5)
C32A 0.043(4) 0.051(5) 0.097(6) -0.023(4) 0.041(4) -0.010(4)
C33A 0.036(4) 0.051(4) 0.064(5) -0.022(4) 0.020(3) -0.017(3)
Ir1B 0.02486(11) 0.02155(11) 0.02436(10) 0.00056(8) 0.00889(8) 0.00164(8)
Ir2B 0.02577(12) 0.02219(11) 0.02490(11) -0.00070(8) 0.00940(8) 0.00058(9)
Cl1B 0.0346(8) 0.0245(7) 0.0244(6) 0.0012(5) 0.0070(6) 0.0040(6)
Cl2B 0.0297(7) 0.0259(7) 0.0276(7) -0.0019(5) 0.0035(5) 0.0014(6)
P1B 0.0276(8) 0.0219(7) 0.0255(7) 0.0005(6) 0.0105(6) -0.0005(6)
O1B 0.029(2) 0.026(2) 0.031(2) 0.0011(16) 0.0133(17) -0.0005(17)
C1B 0.037(3) 0.026(3) 0.023(3) 0.002(2) 0.011(2) 0.000(3)
C2B 0.036(3) 0.030(3) 0.034(3) -0.004(3) 0.017(3) -0.006(3)
C3B 0.037(3) 0.027(3) 0.036(3) -0.004(2) 0.019(3) -0.001(3)
C4B 0.037(4) 0.035(3) 0.035(3) -0.004(3) 0.014(3) -0.006(3)
C5B 0.045(4) 0.038(4) 0.033(3) -0.002(3) 0.017(3) 0.002(3)
C6B 0.047(4) 0.044(4) 0.028(3) -0.001(3) 0.017(3) -0.007(3)
C7B 0.064(5) 0.037(4) 0.038(4) -0.004(3) 0.019(3) -0.006(3)
C8B 0.028(3) 0.025(3) 0.035(3) -0.005(2) 0.013(2) -0.004(2)
C9B 0.034(3) 0.039(4) 0.034(3) -0.004(3) 0.005(3) 0.002(3)
C10B 0.042(4) 0.046(4) 0.048(4) -0.011(3) 0.022(3) -0.012(3)
C11B 0.037(4) 0.031(3) 0.038(3) 0.002(3) 0.017(3) 0.000(3)
C12B 0.058(5) 0.050(4) 0.029(3) 0.007(3) 0.010(3) -0.005(3)
C13B 0.065(5) 0.031(4) 0.060(4) 0.015(3) 0.032(4) 0.011(3)
C14B 0.037(3) 0.016(3) 0.040(3) -0.004(2) 0.013(3) 0.001(2)
C15B 0.039(4) 0.020(3) 0.036(3) -0.005(2) 0.016(3) -0.004(2)
C16B 0.026(3) 0.024(3) 0.041(3) 0.001(3) 0.006(3) -0.002(2)
C17B 0.036(3) 0.019(3) 0.047(3) 0.001(2) 0.023(3) -0.004(2)
C18B 0.044(4) 0.023(3) 0.035(3) 0.001(2) 0.016(3) 0.001(3)
C19B 0.036(4) 0.035(3) 0.056(4) -0.006(3) 0.022(3) 0.001(3)
C20B 0.060(5) 0.034(4) 0.032(3) -0.005(3) 0.014(3) 0.000(3)
C21B 0.034(4) 0.038(4) 0.058(4) -0.005(3) 0.002(3) -0.005(3)
C22B 0.048(4) 0.039(4) 0.055(4) -0.002(3) 0.030(3) -0.010(3)
C23B 0.052(4) 0.039(4) 0.036(3) 0.011(3) 0.013(3) 0.007(3)
C24B 0.041(4) 0.020(3) 0.042(3) -0.004(2) 0.023(3) 0.008(2)
C25B 0.032(3) 0.034(3) 0.037(3) 0.001(3) 0.011(3) 0.011(3)
C26B 0.025(3) 0.035(3) 0.050(4) -0.010(3) 0.016(3) 0.002(3)
C27B 0.045(4) 0.030(3) 0.043(4) -0.001(3) 0.028(3) 0.003(3)
C28B 0.038(3) 0.029(3) 0.030(3) -0.008(2) 0.015(3) 0.002(3)
C29B 0.064(5) 0.025(3) 0.070(5) -0.007(3) 0.036(4) -0.003(3)
C30B 0.063(5) 0.078(6) 0.050(4) 0.013(4) 0.018(4) 0.043(4)
C31B 0.033(4) 0.082(6) 0.085(6) -0.026(5) 0.023(4) -0.011(4)
C32B 0.083(6) 0.045(4) 0.057(4) 0.006(3) 0.049(4) 0.004(4)
C33B 0.057(5) 0.056(4) 0.034(3) -0.013(3) 0.011(3) 0.009(4)
P1C 0.0398(10) 0.0374(9) 0.0354(8) -0.0026(7) 0.0073(7) 0.0010(7)
F1C 0.041(2) 0.061(3) 0.071(3) -0.012(2) 0.004(2) 0.006(2)
F2C 0.066(3) 0.074(3) 0.041(2) -0.016(2) 0.011(2) 0.002(2)
F3C 0.042(2) 0.061(3) 0.053(2) -0.004(2) 0.0103(19) 0.0084(19)
F4C 0.053(3) 0.058(3) 0.051(2) -0.021(2) 0.0096(19) -0.001(2)
F5C 0.075(3) 0.055(3) 0.073(3) 0.024(2) 0.006(2) -0.013(2)
F6C 0.068(3) 0.051(3) 0.060(3) 0.003(2) 0.016(2) -0.011(2)
P1D 0.0380(9) 0.0406(9) 0.0373(9) 0.0034(7) 0.0146(7) 0.0029(7)
F1D 0.044(3) 0.115(4) 0.061(3) 0.028(3) 0.018(2) 0.020(3)
F2D 0.098(4) 0.124(5) 0.042(2) -0.012(3) 0.029(3) 0.029(3)
F3D 0.041(2) 0.058(3) 0.087(3) 0.031(2) 0.017(2) 0.007(2)
F4D 0.114(4) 0.068(3) 0.062(3) -0.009(2) 0.043(3) 0.016(3)
F5D 0.070(3) 0.037(2) 0.087(3) 0.014(2) 0.026(3) -0.001(2)
F6D 0.067(3) 0.075(3) 0.099(4) 0.024(3) 0.013(3) -0.025(3)
P1E 0.0572(13) 0.0453(11) 0.0737(14) -0.0250(10) 0.0381(11) -0.0149(9)
F1E 0.092(4) 0.132(5) 0.066(3) -0.040(3) 0.004(3) 0.016(4)
F2E 0.135(5) 0.049(3) 0.122(5) -0.028(3) 0.059(4) -0.028(3)
F3E 0.160(6) 0.125(5) 0.084(4) -0.014(4) 0.071(4) 0.014(5)
F4E 0.193(8) 0.049(3) 0.230(8) -0.028(4) 0.125(7) -0.032(4)
F5E 0.066(3) 0.131(5) 0.093(4) -0.018(3) 0.040(3) 0.012(3)
F6E 0.067(4) 0.148(6) 0.204(7) -0.064(5) 0.076(5) -0.010(4)
P1F 0.0622(13) 0.0396(10) 0.0761(14) 0.0029(9) 0.0475(11) 0.0017(9)
F1F 0.163(6) 0.041(3) 0.198(7) 0.018(3) 0.132(6) 0.016(3)
F2F 0.188(7) 0.081(4) 0.101(4) -0.026(3) 0.098(5) -0.041(4)
F3F 0.111(4) 0.043(3) 0.095(4) 0.011(2) 0.051(3) 0.013(3)
F4F 0.379(13) 0.094(5) 0.198(8) 0.067(5) 0.244(10) 0.103(7)
F5F 0.086(5) 0.121(6) 0.164(7) -0.013(5) -0.015(4) 0.011(4)
F6F 0.066(4) 0.117(6) 0.348(14) 0.034(7) 0.046(6) -0.030(4)
Cl1 0.0589(13) 0.1002(18) 0.0647(13) -0.0136(12) 0.0035(10) -0.0034(12)
Cl2 0.149(3) 0.098(2) 0.0971(19) -0.0211(16) 0.0596(19) -0.054(2)
Cl5A 0.087(4) 0.082(3) 0.091(3) 0.004(2) -0.011(2) -0.027(3)
Cl5B 0.113(15) 0.081(9) 0.192(15) 0.061(8) -0.023(10) -0.046(9)
Cl6 0.124(2) 0.0509(13) 0.126(2) 0.0228(13) 0.0892(19) 0.0249(14)
Cl7A 0.061(2) 0.075(3) 0.0410(16) 0.0046(17) 0.0174(15) -0.0088(18)
Cl8A 0.079(3) 0.062(2) 0.084(3) -0.0053(18) 0.044(2) 0.0034(18)
Cl7B 0.158(8) 0.102(6) 0.058(4) 0.000(4) 0.030(4) -0.052(5)
Cl8B 0.158(11) 0.163(12) 0.094(7) 0.057(8) -0.008(7) -0.028(9)
Cl3A 0.109(8) 0.080(6) 0.104(7) 0.015(4) 0.059(5) 0.006(5)
Cl4A 0.168(9) 0.062(4) 0.108(6) 0.007(4) 0.075(7) 0.000(6)
Cl3B 0.047(7) 0.077(9) 0.30(3) 0.013(13) 0.049(10) 0.012(6)
Cl4B 0.24(3) 0.070(7) 0.081(8) 0.019(6) -0.008(9) -0.008(13)
C1 0.058(5) 0.053(5) 0.055(5) 0.001(4) -0.004(4) 0.004(4)
C2 0.098(8) 0.108(9) 0.094(8) 0.007(6) 0.047(7) 0.032(7)
C3 0.128(13) 0.088(9) 0.27(2) -0.012(12) 0.112(14) -0.043(9)
C4 0.168(15) 0.180(15) 0.134(12) -0.029(11) 0.073(11) -0.109(12)

loop_
_atom_type_symbol
_atom_type_description
_atom_type_scat_dispersion_real
_atom_type_scat_dispersion_imag
_atom_type_scat_source
C C 0.0033 0.0016 'International Tables Vol C Tables 4.2.6.8 and 6.1.1.4'
H H 0 0 'International Tables Vol C Tables 4.2.6.8 and 6.1.1.4'
F F 0.0171 0.0103 'International Tables Vol C Tables 4.2.6.8 and 6.1.1.4'
Ir Ir -1.4442 7.9887 'International Tables Vol C Tables 4.2.6.8 and 6.1.1.4'
O O 0.0106 0.006 'International Tables Vol C Tables 4.2.6.8 and 6.1.1.4'
P P 0.1023 0.0942 'International Tables Vol C Tables 4.2.6.8 and 6.1.1.4'
Cl Cl 0.1484 0.1585 'International Tables Vol C Tables 4.2.6.8 and 6.1.1.4'

loop_
_geom_angle_atom_site_label_1
_geom_angle_atom_site_label_2
_geom_angle_atom_site_label_3
_geom_angle
C18A Ir1A C15A 64.5(2)
C18A Ir1A C14A 38.3(2)
C15A Ir1A C14A 38.5(2)
C18A Ir1A C17A 38.8(3)
C15A Ir1A C17A 63.9(2)
C14A Ir1A C17A 64.2(2)
C18A Ir1A C16A 63.2(3)
C15A Ir1A C16A 38.1(2)
C14A Ir1A C16A 63.3(2)
C17A Ir1A C16A 36.9(3)
C18A Ir1A P1A 123.76(19)
C15A Ir1A P1A 113.38(16)
C14A Ir1A P1A 102.44(17)
C17A Ir1A P1A 162.54(19)
C16A Ir1A P1A 148.94(18)
C18A Ir1A Cl1A 146.49(19)
C15A Ir1A Cl1A 108.61(18)
C14A Ir1A Cl1A 147.12(17)
C17A Ir1A Cl1A 107.79(19)
C16A Ir1A Cl1A 90.80(18)
P1A Ir1A Cl1A 89.52(5)
C18A Ir1A Cl2A 94.25(17)
C15A Ir1A Cl2A 155.55(17)
C14A Ir1A Cl2A 128.30(17)
C17A Ir1A Cl2A 92.05(18)
C16A Ir1A Cl2A 122.74(18)
P1A Ir1A Cl2A 88.05(5)
Cl1A Ir1A Cl2A 82.01(5)
C24A Ir2A C28A 38.9(3)
C24A Ir2A C27A 66.3(3)
C28A Ir2A C27A 39.5(2)
C24A Ir2A C25A 39.8(3)
C28A Ir2A C25A 65.6(3)
C27A Ir2A C25A 66.0(3)
C24A Ir2A O1A 161.7(2)
C28A Ir2A O1A 136.9(2)
C27A Ir2A O1A 101.4(2)
C25A Ir2A O1A 123.7(2)
C24A Ir2A C26A 65.9(3)
C28A Ir2A C26A 65.4(2)
C27A Ir2A C26A 39.2(3)
C25A Ir2A C26A 38.9(3)
O1A Ir2A C26A 95.9(2)
C24A Ir2A Cl2A 104.2(2)
C28A Ir2A Cl2A 139.05(18)
C27A Ir2A Cl2A 162.7(2)
C25A Ir2A Cl2A 97.3(2)
O1A Ir2A Cl2A 83.91(12)
C26A Ir2A Cl2A 124.4(2)
C24A Ir2A Cl1A 114.13(19)
C28A Ir2A Cl1A 96.76(18)
C27A Ir2A Cl1A 113.78(19)
C25A Ir2A Cl1A 153.4(2)
O1A Ir2A Cl1A 82.84(11)
C26A Ir2A Cl1A 152.3(2)
Cl2A Ir2A Cl1A 83.06(5)
Ir2A Cl1A Ir1A 96.66(5)
Ir2A Cl2A Ir1A 96.88(5)
C8A P1A C11A 105.9(3)
C8A P1A C1A 105.9(3)
C11A P1A C1A 97.3(3)
C8A P1A Ir1A 113.5(2)
C11A P1A Ir1A 118.0(2)
C1A P1A Ir1A 114.29(18)
C1A O1A Ir2A 145.4(4)
O1A C1A C2A 116.5(5)
O1A C1A P1A 122.6(4)
C2A C1A P1A 120.9(4)
C1A C2A C3A 114.0(5)
C1A C2A H2A1 108.8
C3A C2A H2A1 108.8
C1A C2A H2A2 108.8
C3A C2A H2A2 108.8
H2A1 C2A H2A2 107.6
C2A C3A C4A 113.6(6)
C2A C3A H3A1 108.8
C4A C3A H3A1 108.8
C2A C3A H3A2 108.8
C4A C3A H3A2 108.8
H3A1 C3A H3A2 107.7
C3A C4A C5C 114.4(12)
C3A C4A C5A 112.3(9)
C3A C4A H4A1 109.1
C5A C4A H4A1 109.1
C3A C4A H4A2 109.1
C5A C4A H4A2 109.1
H4A1 C4A H4A2 107.9
C3A C4A H4A3 108.7
C5C C4A H4A3 108.7
C3A C4A H4A4 108.7
C5C C4A H4A4 108.7
H4A3 C4A H4A4 107.6
C6A C5A C4A 114.6(15)
C6A C5A H5A1 108.6
C4A C5A H5A1 108.6
C6A C5A H5A2 108.6
C4A C5A H5A2 108.6
H5A1 C5A H5A2 107.6
C7A C6A C5A 115.1(16)
C7A C6A H6A1 108.5
C5A C6A H6A1 108.5
C7A C6A H6A2 108.5
C5A C6A H6A2 108.5
H6A1 C6A H6A2 107.5
C6A C7A H7A1 109.5
C6A C7A H7A2 109.5
H7A1 C7A H7A2 109.5
C6A C7A H7A3 109.5
H7A1 C7A H7A3 109.5
H7A2 C7A H7A3 109.5
C6C C5C C4A 115.8(18)
C6C C5C H5C1 108.3
C4A C5C H5C1 108.3
C6C C5C H5C2 108.3
C4A C5C H5C2 108.3
H5C1 C5C H5C2 107.4
C7C C6C C5C 112(2)
C7C C6C H6C1 109.3
C5C C6C H6C1 109.3
C7C C6C H6C2 109.3
C5C C6C H6C2 109.3
H6C1 C6C H6C2 107.9
C6C C7C H7C1 109.5
C6C C7C H7C2 109.5
H7C1 C7C H7C2 109.5
C6C C7C H7C3 109.5
H7C1 C7C H7C3 109.5
H7C2 C7C H7C3 109.5
C10A C8A C9A 110.4(5)
C10A C8A P1A 116.6(4)
C9A C8A P1A 112.1(4)
C10A C8A H8A 105.6
C9A C8A H8A 105.6
P1A C8A H8A 105.6
C8A C9A H9A1 109.5
C8A C9A H9A2 109.5
H9A1 C9A H9A2 109.5
C8A C9A H9A3 109.5
H9A1 C9A H9A3 109.5
H9A2 C9A H9A3 109.5
C8A C10A H10A 109.5
C8A C10A H10B 109.5
H10A C10A H10B 109.5
C8A C10A H10C 109.5
H10A C10A H10C 109.5
H10B C10A H10C 109.5
C12A C11A C13A 112.5(6)
C12A C11A P1A 111.5(4)
C13A C11A P1A 112.2(5)
C12A C11A H11A 106.8
C13A C11A H11A 106.8
P1A C11A H11A 106.8
C11A C12A H12A 109.5
C11A C12A H12B 109.5
H12A C12A H12B 109.5
C11A C12A H12C 109.5
H12A C12A H12C 109.5
H12B C12A H12C 109.5
C11A C13A H13A 109.5
C11A C13A H13B 109.5
H13A C13A H13B 109.5
C11A C13A H13C 109.5
H13A C13A H13C 109.5
H13B C13A H13C 109.5
C18A C14A C15A 107.3(5)
C18A C14A C19A 126.8(6)
C15A C14A C19A 125.3(6)
C18A C14A Ir1A 69.4(3)
C15A C14A Ir1A 70.2(3)
C19A C14A Ir1A 132.2(4)
C16A C15A C14A 107.2(6)
C16A C15A C20A 123.8(6)
C14A C15A C20A 127.7(6)
C16A C15A Ir1A 72.6(3)
C14A C15A Ir1A 71.3(3)
C20A C15A Ir1A 132.0(5)
C17A C16A C15A 109.5(6)
C17A C16A C21A 125.3(6)
C15A C16A C21A 125.2(7)
C17A C16A Ir1A 70.7(4)
C15A C16A Ir1A 69.3(3)
C21A C16A Ir1A 125.1(5)
C16A C17A C18A 107.4(6)
C16A C17A C22A 125.5(7)
C18A C17A C22A 127.1(7)
C16A C17A Ir1A 72.4(3)
C18A C17A Ir1A 68.9(3)
C22A C17A Ir1A 123.8(4)
C14A C18A C17A 108.4(6)
C14A C18A C23A 125.7(7)
C17A C18A C23A 125.5(7)
C14A C18A Ir1A 72.2(3)
C17A C18A Ir1A 72.2(3)
C23A C18A Ir1A 127.1(5)
C14A C19A H19A 109.5
C14A C19A H19B 109.5
H19A C19A H19B 109.5
C14A C19A H19C 109.5
H19A C19A H19C 109.5
H19B C19A H19C 109.5
C15A C20A H20A 109.5
C15A C20A H20B 109.5
H20A C20A H20B 109.5
C15A C20A H20C 109.5
H20A C20A H20C 109.5
H20B C20A H20C 109.5
C16A C21A H21A 109.5
C16A C21A H21B 109.5
H21A C21A H21B 109.5
C16A C21A H21C 109.5
H21A C21A H21C 109.5
H21B C21A H21C 109.5
C17A C22A H22A 109.5
C17A C22A H22B 109.5
H22A C22A H22B 109.5
C17A C22A H22C 109.5
H22A C22A H22C 109.5
H22B C22A H22C 109.5
C18A C23A H23A 109.5
C18A C23A H23B 109.5
H23A C23A H23B 109.5
C18A C23A H23C 109.5
H23A C23A H23C 109.5
H23B C23A H23C 109.5
C28A C24A C25A 108.3(6)
C28A C24A C29A 127.1(7)
C25A C24A C29A 124.5(7)
C28A C24A Ir2A 71.7(3)
C25A C24A Ir2A 71.4(3)
C29A C24A Ir2A 125.6(5)
C26A C25A C24A 107.3(6)
C26A C25A C30A 126.4(7)
C24A C25A C30A 126.2(7)
C26A C25A Ir2A 70.9(4)
C24A C25A Ir2A 68.8(3)
C30A C25A Ir2A 124.3(5)
C25A C26A C27A 108.8(6)
C25A C26A C31A 125.8(8)
C27A C26A C31A 125.5(8)
C25A C26A Ir2A 70.2(4)
C27A C26A Ir2A 70.0(4)
C31A C26A Ir2A 126.6(5)
C26A C27A C28A 107.0(6)
C26A C27A C32A 126.1(6)
C28A C27A C32A 126.9(6)
C26A C27A Ir2A 70.9(4)
C28A C27A Ir2A 70.2(3)
C32A C27A Ir2A 125.9(5)
C24A C28A C27A 108.6(6)
C24A C28A C33A 125.6(6)
C27A C28A C33A 125.8(6)
C24A C28A Ir2A 69.4(3)
C27A C28A Ir2A 70.3(3)
C33A C28A Ir2A 123.8(4)
C24A C29A H29A 109.5
C24A C29A H29B 109.5
H29A C29A H29B 109.5
C24A C29A H29C 109.5
H29A C29A H29C 109.5
H29B C29A H29C 109.5
C25A C30A H30A 109.5
C25A C30A H30B 109.5
H30A C30A H30B 109.5
C25A C30A H30C 109.5
H30A C30A H30C 109.5
H30B C30A H30C 109.5
C26A C31A H31A 109.5
C26A C31A H31B 109.5
H31A C31A H31B 109.5
C26A C31A H31C 109.5
H31A C31A H31C 109.5
H31B C31A H31C 109.5
C27A C32A H32A 109.5
C27A C32A H32B 109.5
H32A C32A H32B 109.5
C27A C32A H32C 109.5
H32A C32A H32C 109.5
H32B C32A H32C 109.5
C28A C33A H33A 109.5
C28A C33A H33B 109.5
H33A C33A H33B 109.5
C28A C33A H33C 109.5
H33A C33A H33C 109.5
H33B C33A H33C 109.5
C28B Ir1B C25B 64.9(2)
C28B Ir1B C24B 38.7(2)
C25B Ir1B C24B 38.3(2)
C28B Ir1B C26B 63.9(2)
C25B Ir1B C26B 38.5(2)
C24B Ir1B C26B 63.6(2)
C28B Ir1B C27B 38.8(2)
C25B Ir1B C27B 63.3(2)
C24B Ir1B C27B 63.6(2)
C26B Ir1B C27B 36.6(2)
C28B Ir1B P1B 117.29(16)
C25B Ir1B P1B 117.93(17)
C24B Ir1B P1B 101.36(16)
C26B Ir1B P1B 155.68(17)
C27B Ir1B P1B 155.36(17)
C28B Ir1B Cl1B 98.61(16)
C25B Ir1B Cl1B 152.68(17)
C24B Ir1B Cl1B 135.79(16)
C26B Ir1B Cl1B 115.52(17)
C27B Ir1B Cl1B 89.98(16)
P1B Ir1B Cl1B 88.68(5)
C28B Ir1B Cl2B 153.18(16)
C25B Ir1B Cl2B 103.05(17)
C24B Ir1B Cl2B 140.23(17)
C26B Ir1B Cl2B 91.48(16)
C27B Ir1B Cl2B 114.65(17)
P1B Ir1B Cl2B 89.51(5)
Cl1B Ir1B Cl2B 81.92(4)
C17B Ir2B C16B 39.6(2)
C17B Ir2B C18B 39.9(2)
C16B Ir2B C18B 65.9(2)
C17B Ir2B C15B 66.4(2)
C16B Ir2B C15B 38.8(2)
C18B Ir2B C15B 66.0(2)
C17B Ir2B C14B 66.6(2)
C16B Ir2B C14B 65.7(2)
C18B Ir2B C14B 39.2(2)
C15B Ir2B C14B 39.5(2)
C17B Ir2B O1B 159.26(19)
C16B Ir2B O1B 140.33(19)
C18B Ir2B O1B 119.81(19)
C15B Ir2B O1B 104.09(18)
C14B Ir2B O1B 94.10(18)
C17B Ir2B Cl1B 101.41(16)
C16B Ir2B Cl1B 136.21(17)
C18B Ir2B Cl1B 97.18(16)
C15B Ir2B Cl1B 163.21(16)
C14B Ir2B Cl1B 126.10(16)
O1B Ir2B Cl1B 83.42(10)
C17B Ir2B Cl2B 116.16(17)
C16B Ir2B Cl2B 96.96(16)
C18B Ir2B Cl2B 155.86(17)
C15B Ir2B Cl2B 111.95(16)
C14B Ir2B Cl2B 150.13(16)
O1B Ir2B Cl2B 84.30(10)
Cl1B Ir2B Cl2B 83.45(4)
Ir2B Cl1B Ir1B 96.72(5)
Ir2B Cl2B Ir1B 96.40(5)
C8B P1B C11B 106.5(3)
C8B P1B C1B 105.6(3)
C11B P1B C1B 97.6(2)
C8B P1B Ir1B 112.03(18)
C11B P1B Ir1B 119.2(2)
C1B P1B Ir1B 114.34(18)
C1B O1B Ir2B 143.8(4)
O1B C1B C2B 118.8(5)
O1B C1B P1B 123.4(4)
C2B C1B P1B 117.8(4)
C1B C2B C3B 114.7(5)
C1B C2B H2B1 108.6
C3B C2B H2B1 108.6
C1B C2B H2B2 108.6
C3B C2B H2B2 108.6
H2B1 C2B H2B2 107.6
C2B C3B C4B 114.0(5)
C2B C3B H3B1 108.8
C4B C3B H3B1 108.8
C2B C3B H3B2 108.8
C4B C3B H3B2 108.8
H3B1 C3B H3B2 107.6
C5B C4B C3B 111.4(5)
C5B C4B H4B1 109.4
C3B C4B H4B1 109.4
C5B C4B H4B2 109.4
C3B C4B H4B2 109.4
H4B1 C4B H4B2 108
C6B C5B C4B 114.2(5)
C6B C5B H5B1 108.7
C4B C5B H5B1 108.7
C6B C5B H5B2 108.7
C4B C5B H5B2 108.7
H5B1 C5B H5B2 107.6
C5B C6B C7B 112.0(6)
C5B C6B H6B1 109.2
C7B C6B H6B1 109.2
C5B C6B H6B2 109.2
C7B C6B H6B2 109.2
H6B1 C6B H6B2 107.9
C6B C7B H7B1 109.5
C6B C7B H7B2 109.5
H7B1 C7B H7B2 109.5
C6B C7B H7B3 109.5
H7B1 C7B H7B3 109.5
H7B2 C7B H7B3 109.5
C9B C8B C10B 110.9(5)
C9B C8B P1B 111.3(4)
C10B C8B P1B 117.5(4)
C9B C8B H8B 105.4
C10B C8B H8B 105.4
P1B C8B H8B 105.4
C8B C9B H9B1 109.5
C8B C9B H9B2 109.5
H9B1 C9B H9B2 109.5
C8B C9B H9B3 109.5
H9B1 C9B H9B3 109.5
H9B2 C9B H9B3 109.5
C8B C10B H10D 109.5
C8B C10B H10E 109.5
H10D C10B H10E 109.5
C8B C10B H10F 109.5
H10D C10B H10F 109.5
H10E C10B H10F 109.5
C13B C11B C12B 110.6(6)
C13B C11B P1B 112.9(4)
C12B C11B P1B 111.0(4)
C13B C11B H11B 107.3
C12B C11B H11B 107.3
P1B C11B H11B 107.3
C11B C12B H12D 109.5
C11B C12B H12E 109.5
H12D C12B H12E 109.5
C11B C12B H12F 109.5
H12D C12B H12F 109.5
H12E C12B H12F 109.5
C11B C13B H13D 109.5
C11B C13B H13E 109.5
H13D C13B H13E 109.5
C11B C13B H13F 109.5
H13D C13B H13F 109.5
H13E C13B H13F 109.5
C18B C14B C15B 107.5(5)
C18B C14B C19B 126.7(6)
C15B C14B C19B 125.8(5)
C18B C14B Ir2B 69.8(3)
C15B C14B Ir2B 70.1(3)
C19B C14B Ir2B 126.3(4)
C16B C15B C14B 107.8(5)
C16B C15B C20B 126.0(6)
C14B C15B C20B 126.1(5)
C16B C15B Ir2B 70.1(3)
C14B C15B Ir2B 70.4(3)
C20B C15B Ir2B 128.2(4)
C15B C16B C17B 109.0(5)
C15B C16B C21B 126.2(6)
C17B C16B C21B 124.7(6)
C15B C16B Ir2B 71.1(3)
C17B C16B Ir2B 69.2(3)
C21B C16B Ir2B 124.4(4)
C16B C17B C18B 107.4(5)
C16B C17B C22B 127.5(6)
C18B C17B C22B 125.0(6)
C16B C17B Ir2B 71.2(3)
C18B C17B Ir2B 71.1(3)
C22B C17B Ir2B 126.8(4)
C14B C18B C17B 108.1(5)
C14B C18B C23B 124.4(6)
C17B C18B C23B 127.5(5)
C14B C18B Ir2B 70.9(3)
C17B C18B Ir2B 68.9(3)
C23B C18B Ir2B 124.8(4)
C14B C19B H19D 109.5
C14B C19B H19E 109.5
H19D C19B H19E 109.5
C14B C19B H19F 109.5
H19D C19B H19F 109.5
H19E C19B H19F 109.5
C15B C20B H20D 109.5
C15B C20B H20E 109.5
H20D C20B H20E 109.5
C15B C20B H20F 109.5
H20D C20B H20F 109.5
H20E C20B H20F 109.5
C16B C21B H21D 109.5
C16B C21B H21E 109.5
H21D C21B H21E 109.5
C16B C21B H21F 109.5
H21D C21B H21F 109.5
H21E C21B H21F 109.5
C17B C22B H22D 109.5
C17B C22B H22E 109.5
H22D C22B H22E 109.5
C17B C22B H22F 109.5
H22D C22B H22F 109.5
H22E C22B H22F 109.5
C18B C23B H23D 109.5
C18B C23B H23E 109.5
H23D C23B H23E 109.5
C18B C23B H23F 109.5
H23D C23B H23F 109.5
H23E C23B H23F 109.5
C25B C24B C28B 107.5(5)
C25B C24B C29B 127.6(6)
C28B C24B C29B 124.0(6)
C25B C24B Ir1B 69.7(3)
C28B C24B Ir1B 69.0(3)
C29B C24B Ir1B 134.9(4)
C24B C25B C26B 107.7(5)
C24B C25B C30B 126.9(6)
C26B C25B C30B 124.7(6)
C24B C25B Ir1B 72.0(3)
C26B C25B Ir1B 72.3(3)
C30B C25B Ir1B 128.7(4)
C27B C26B C25B 109.0(5)
C27B C26B C31B 125.0(6)
C25B C26B C31B 125.9(6)
C27B C26B Ir1B 72.5(3)
C25B C26B Ir1B 69.2(3)
C31B C26B Ir1B 126.7(5)
C26B C27B C28B 108.2(5)
C26B C27B C32B 127.5(6)
C28B C27B C32B 124.3(6)
C26B C27B Ir1B 70.9(3)
C28B C27B Ir1B 67.8(3)
C32B C27B Ir1B 127.3(4)
C24B C28B C27B 107.2(5)
C24B C28B C33B 126.5(6)
C27B C28B C33B 125.3(6)
C24B C28B Ir1B 72.3(3)
C27B C28B Ir1B 73.4(3)
C33B C28B Ir1B 128.5(4)
C24B C29B H29D 109.5
C24B C29B H29E 109.5
H29D C29B H29E 109.5
C24B C29B H29F 109.5
H29D C29B H29F 109.5
H29E C29B H29F 109.5
C25B C30B H30D 109.5
C25B C30B H30E 109.5
H30D C30B H30E 109.5
C25B C30B H30F 109.5
H30D C30B H30F 109.5
H30E C30B H30F 109.5
C26B C31B H31D 109.5
C26B C31B H31E 109.5
H31D C31B H31E 109.5
C26B C31B H31F 109.5
H31D C31B H31F 109.5
H31E C31B H31F 109.5
C27B C32B H32D 109.5
C27B C32B H32E 109.5
H32D C32B H32E 109.5
C27B C32B H32F 109.5
H32D C32B H32F 109.5
H32E C32B H32F 109.5
C28B C33B H33D 109.5
C28B C33B H33E 109.5
H33D C33B H33E 109.5
C28B C33B H33F 109.5
H33D C33B H33F 109.5
H33E C33B H33F 109.5
F5C P1C F3C 89.4(3)
F5C P1C F1C 90.4(3)
F3C P1C F1C 179.3(3)
F5C P1C F2C 90.8(3)
F3C P1C F2C 90.8(2)
F1C P1C F2C 89.9(2)
F5C P1C F6C 179.3(3)
F3C P1C F6C 90.0(2)
F1C P1C F6C 90.2(3)
F2C P1C F6C 89.4(2)
F5C P1C F4C 90.3(3)
F3C P1C F4C 89.6(2)
F1C P1C F4C 89.8(2)
F2C P1C F4C 178.9(3)
F6C P1C F4C 89.5(2)
F2D P1D F3D 90.3(3)
F2D P1D F5D 91.9(3)
F3D P1D F5D 90.6(2)
F2D P1D F4D 178.9(3)
F3D P1D F4D 90.5(3)
F5D P1D F4D 88.9(3)
F2D P1D F1D 89.7(3)
F3D P1D F1D 179.8(3)
F5D P1D F1D 89.3(3)
F4D P1D F1D 89.5(3)
F2D P1D F6D 89.4(3)
F3D P1D F6D 90.6(2)
F5D P1D F6D 178.2(3)
F4D P1D F6D 89.8(3)
F1D P1D F6D 89.5(3)
F2E P1E F6E 91.2(4)
F2E P1E F1E 92.4(4)
F6E P1E F1E 92.0(4)
F2E P1E F4E 176.8(5)
F6E P1E F4E 89.7(4)
F1E P1E F4E 90.6(4)
F2E P1E F5E 90.9(3)
F6E P1E F5E 177.5(4)
F1E P1E F5E 89.2(3)
F4E P1E F5E 88.1(4)
F2E P1E F3E 86.9(3)
F6E P1E F3E 89.7(4)
F1E P1E F3E 178.2(4)
F4E P1E F3E 90.0(4)
F5E P1E F3E 89.1(3)
F4F P1F F6F 91.0(6)
F4F P1F F5F 91.6(6)
F6F P1F F5F 176.9(5)
F4F P1F F1F 90.9(3)
F6F P1F F1F 90.3(4)
F5F P1F F1F 91.3(4)
F4F P1F F2F 178.3(4)
F6F P1F F2F 89.8(5)
F5F P1F F2F 87.5(4)
F1F P1F F2F 90.6(3)
F4F P1F F3F 89.2(3)
F6F P1F F3F 89.3(4)
F5F P1F F3F 89.1(3)
F1F P1F F3F 179.6(5)
F2F P1F F3F 89.3(3)
Cl2 C1 Cl1 111.8(5)
Cl2 C1 H1A 109.3
Cl1 C1 H1A 109.3
Cl2 C1 H1B 109.3
Cl1 C1 H1B 109.3
H1A C1 H1B 107.9
Cl3B C2 Cl4B 119.1(14)
Cl3A C2 Cl4A 109.6(8)
Cl3A C2 H21 109.7
Cl4A C2 H21 109.7
Cl3A C2 H22 109.7
Cl4A C2 H22 109.7
H21 C2 H22 108.2
Cl3B C2 H23 107.6
Cl4B C2 H23 107.6
Cl3B C2 H24 107.6
Cl4B C2 H24 107.6
H23 C2 H24 107
Cl5B C3 Cl6 127.1(10)
Cl6 C3 Cl5A 120.0(7)
Cl6 C3 H31 107.3
Cl5A C3 H31 107.3
Cl6 C3 H32 107.3
Cl5A C3 H32 107.3
H31 C3 H32 106.9
Cl5B C3 H33 105.5
Cl6 C3 H33 105.5
Cl5B C3 H34 105.5
Cl6 C3 H34 105.5
Cl5A C3 H34 66.1
H33 C3 H34 106.1
Cl7B C4 Cl8B 119.7(9)
Cl8A C4 Cl7A 119.8(8)
Cl8A C4 H41 107.4
Cl7A C4 H41 107.4
Cl8A C4 H42 107.4
Cl7A C4 H42 107.4
H41 C4 H42 106.9
Cl7B C4 H43 107.4
Cl8B C4 H43 107.4
Cl7B C4 H44 107.4
Cl8B C4 H44 107.4
H43 C4 H44 106.9

loop_
_geom_bond_atom_site_label_1
_geom_bond_atom_site_label_2
_geom_bond_distance
Ir1A C18A 2.158(6)
Ir1A C15A 2.181(6)
Ir1A C14A 2.195(6)
Ir1A C17A 2.202(6)
Ir1A C16A 2.224(6)
Ir1A P1A 2.3430(14)
Ir1A Cl1A 2.4312(14)
Ir1A Cl2A 2.4422(14)
Ir2A C24A 2.112(6)
Ir2A C28A 2.143(6)
Ir2A C27A 2.144(6)
Ir2A C25A 2.147(6)
Ir2A O1A 2.148(4)
Ir2A C26A 2.155(6)
Ir2A Cl2A 2.4015(15)
Ir2A Cl1A 2.4209(14)
P1A C8A 1.856(6)
P1A C11A 1.858(6)
P1A C1A 1.915(6)
O1A C1A 1.231(7)
C1A C2A 1.488(8)
C2A C3A 1.511(9)
C2A H2A1 0.99
C2A H2A2 0.99
C3A C4A 1.519(9)
C3A H3A1 0.99
C3A H3A2 0.99
C4A C5C 1.534(15)
C4A C5A 1.561(14)
C4A H4A1 0.99
C4A H4A2 0.99
C4A H4A3 0.99
C4A H4A4 0.99
C5A C6A 1.53(2)
C5A H5A1 0.99
C5A H5A2 0.99
C6A C7A 1.52(2)
C6A H6A1 0.99
C6A H6A2 0.99
C7A H7A1 0.98
C7A H7A2 0.98
C7A H7A3 0.98
C5C C6C 1.52(3)
C5C H5C1 0.99
C5C H5C2 0.99
C6C C7C 1.52(2)
C6C H6C1 0.99
C6C H6C2 0.99
C7C H7C1 0.98
C7C H7C2 0.98
C7C H7C3 0.98
C8A C10A 1.525(8)
C8A C9A 1.534(9)
C8A H8A 1
C9A H9A1 0.98
C9A H9A2 0.98
C9A H9A3 0.98
C10A H10A 0.98
C10A H10B 0.98
C10A H10C 0.98
C11A C12A 1.504(10)
C11A C13A 1.539(9)
C11A H11A 1
C12A H12A 0.98
C12A H12B 0.98
C12A H12C 0.98
C13A H13A 0.98
C13A H13B 0.98
C13A H13C 0.98
C14A C18A 1.430(9)
C14A C15A 1.444(9)
C14A C19A 1.471(8)
C15A C16A 1.439(9)
C15A C20A 1.494(9)
C16A C17A 1.402(10)
C16A C21A 1.503(10)
C17A C18A 1.449(10)
C17A C22A 1.501(9)
C18A C23A 1.507(10)
C19A H19A 0.98
C19A H19B 0.98
C19A H19C 0.98
C20A H20A 0.98
C20A H20B 0.98
C20A H20C 0.98
C21A H21A 0.98
C21A H21B 0.98
C21A H21C 0.98
C22A H22A 0.98
C22A H22B 0.98
C22A H22C 0.98
C23A H23A 0.98
C23A H23B 0.98
C23A H23C 0.98
C24A C28A 1.416(9)
C24A C25A 1.451(10)
C24A C29A 1.505(10)
C25A C26A 1.432(11)
C25A C30A 1.494(11)
C26A C27A 1.441(10)
C26A C31A 1.493(10)
C27A C28A 1.450(9)
C27A C32A 1.497(10)
C28A C33A 1.495(9)
C29A H29A 0.98
C29A H29B 0.98
C29A H29C 0.98
C30A H30A 0.98
C30A H30B 0.98
C30A H30C 0.98
C31A H31A 0.98
C31A H31B 0.98
C31A H31C 0.98
C32A H32A 0.98
C32A H32B 0.98
C32A H32C 0.98
C33A H33A 0.98
C33A H33B 0.98
C33A H33C 0.98
Ir1B C28B 2.154(5)
Ir1B C25B 2.167(6)
Ir1B C24B 2.198(5)
Ir1B C26B 2.208(6)
Ir1B C27B 2.229(6)
Ir1B P1B 2.3325(14)
Ir1B Cl1B 2.4378(13)
Ir1B Cl2B 2.4434(13)
Ir2B C17B 2.113(5)
Ir2B C16B 2.141(6)
Ir2B C18B 2.143(6)
Ir2B C15B 2.153(5)
Ir2B C14B 2.157(5)
Ir2B O1B 2.167(4)
Ir2B Cl1B 2.4007(13)
Ir2B Cl2B 2.4071(13)
P1B C8B 1.856(6)
P1B C11B 1.860(6)
P1B C1B 1.915(6)
O1B C1B 1.227(6)
C1B C2B 1.500(8)
C2B C3B 1.524(8)
C2B H2B1 0.99
C2B H2B2 0.99
C3B C4B 1.530(8)
C3B H3B1 0.99
C3B H3B2 0.99
C4B C5B 1.530(8)
C4B H4B1 0.99
C4B H4B2 0.99
C5B C6B 1.506(8)
C5B H5B1 0.99
C5B H5B2 0.99
C6B C7B 1.516(9)
C6B H6B1 0.99
C6B H6B2 0.99
C7B H7B1 0.98
C7B H7B2 0.98
C7B H7B3 0.98
C8B C9B 1.533(8)
C8B C10B 1.537(8)
C8B H8B 1
C9B H9B1 0.98
C9B H9B2 0.98
C9B H9B3 0.98
C10B H10D 0.98
C10B H10E 0.98
C10B H10F 0.98
C11B C13B 1.523(8)
C11B C12B 1.555(9)
C11B H11B 1
C12B H12D 0.98
C12B H12E 0.98
C12B H12F 0.98
C13B H13D 0.98
C13B H13E 0.98
C13B H13F 0.98
C14B C18B 1.444(8)
C14B C15B 1.458(8)
C14B C19B 1.473(8)
C15B C16B 1.428(8)
C15B C20B 1.498(8)
C16B C17B 1.440(8)
C16B C21B 1.504(8)
C17B C18B 1.453(8)
C17B C22B 1.495(8)
C18B C23B 1.500(8)
C19B H19D 0.98
C19B H19E 0.98
C19B H19F 0.98
C20B H20D 0.98
C20B H20E 0.98
C20B H20F 0.98
C21B H21D 0.98
C21B H21E 0.98
C21B H21F 0.98
C22B H22D 0.98
C22B H22E 0.98
C22B H22F 0.98
C23B H23D 0.98
C23B H23E 0.98
C23B H23F 0.98
C24B C25B 1.432(9)
C24B C28B 1.442(8)
C24B C29B 1.497(8)
C25B C26B 1.443(9)
C25B C30B 1.495(9)
C26B C27B 1.393(9)
C26B C31B 1.495(9)
C27B C28B 1.458(8)
C27B C32B 1.486(9)
C28B C33B 1.491(8)
C29B H29D 0.98
C29B H29E 0.98
C29B H29F 0.98
C30B H30D 0.98
C30B H30E 0.98
C30B H30F 0.98
C31B H31D 0.98
C31B H31E 0.98
C31B H31F 0.98
C32B H32D 0.98
C32B H32E 0.98
C32B H32F 0.98
C33B H33D 0.98
C33B H33E 0.98
C33B H33F 0.98
P1C F5C 1.587(4)
P1C F3C 1.592(4)
P1C F1C 1.592(4)
P1C F2C 1.594(4)
P1C F6C 1.594(4)
P1C F4C 1.595(4)
P1D F2D 1.573(4)
P1D F3D 1.578(4)
P1D F5D 1.582(4)
P1D F4D 1.586(5)
P1D F1D 1.594(4)
P1D F6D 1.595(5)
P1E F2E 1.550(5)
P1E F6E 1.557(6)
P1E F1E 1.568(5)
P1E F4E 1.575(6)
P1E F5E 1.579(5)
P1E F3E 1.605(6)
P1F F4F 1.534(6)
P1F F6F 1.549(8)
P1F F5F 1.551(7)
P1F F1F 1.568(5)
P1F F2F 1.569(5)
P1F F3F 1.588(5)
Cl1 C1 1.772(9)
Cl2 C1 1.724(8)
Cl5A C3 1.728(11)
Cl5B C3 1.546(13)
Cl6 C3 1.681(10)
Cl7A C4 1.707(9)
Cl8A C4 1.620(11)
Cl7B C4 1.606(11)
Cl8B C4 1.695(12)
Cl3A C2 1.716(11)
Cl4A C2 1.734(12)
Cl3B C2 1.708(13)
Cl4B C2 1.724(13)
C1 H1A 0.99
C1 H1B 0.99
C2 H21 0.99
C2 H22 0.99
C2 H23 0.99
C2 H24 0.99
C3 H31 0.99
C3 H32 0.99
C3 H33 0.99
C3 H34 0.99
C4 H41 0.99
C4 H42 0.99
C4 H43 0.99
C4 H44 0.99

loop_
_geom_torsion_atom_site_label_1
_geom_torsion_atom_site_label_2
_geom_torsion_atom_site_label_3
_geom_torsion_atom_site_label_4
_geom_torsion
C24A Ir2A Cl1A Ir1A -111.5(2)
C28A Ir2A Cl1A Ir1A -147.78(18)
C27A Ir2A Cl1A Ir1A 175.01(18)
C25A Ir2A Cl1A Ir1A -101.6(5)
O1A Ir2A Cl1A Ir1A 75.66(12)
C26A Ir2A Cl1A Ir1A 164.7(4)
Cl2A Ir2A Cl1A Ir1A -9.03(5)
C18A Ir1A Cl1A Ir2A 94.5(3)
C15A Ir1A Cl1A Ir2A 166.23(17)
C14A Ir1A Cl1A Ir2A 168.2(3)
C17A Ir1A Cl1A Ir2A 98.5(2)
C16A Ir1A Cl1A Ir2A 131.87(18)
P1A Ir1A Cl1A Ir2A -79.19(5)
Cl2A Ir1A Cl1A Ir2A 8.90(5)
C24A Ir2A Cl2A Ir1A 122.2(2)
C28A Ir2A Cl2A Ir1A 101.3(3)
C27A Ir2A Cl2A Ir1A 176.5(6)
C25A Ir2A Cl2A Ir1A 162.2(2)
O1A Ir2A Cl2A Ir1A -74.50(11)
C26A Ir2A Cl2A Ir1A -167.5(2)
Cl1A Ir2A Cl2A Ir1A 9.00(5)
C18A Ir1A Cl2A Ir2A -155.48(19)
C15A Ir1A Cl2A Ir2A -127.0(4)
C14A Ir1A Cl2A Ir2A -174.8(2)
C17A Ir1A Cl2A Ir2A -116.66(19)
C16A Ir1A Cl2A Ir2A -94.8(2)
P1A Ir1A Cl2A Ir2A 80.81(5)
Cl1A Ir1A Cl2A Ir2A -8.98(5)
C18A Ir1A P1A C8A -15.7(3)
C15A Ir1A P1A C8A -89.7(3)
C14A Ir1A P1A C8A -50.7(3)
C17A Ir1A P1A C8A -12.5(7)
C16A Ir1A P1A C8A -109.1(4)
Cl1A Ir1A P1A C8A 160.2(2)
Cl2A Ir1A P1A C8A 78.2(2)
C18A Ir1A P1A C11A 109.2(3)
C15A Ir1A P1A C11A 35.1(3)
C14A Ir1A P1A C11A 74.1(3)
C17A Ir1A P1A C11A 112.3(6)
C16A Ir1A P1A C11A 15.7(4)
Cl1A Ir1A P1A C11A -75.0(2)
Cl2A Ir1A P1A C11A -157.0(2)
C18A Ir1A P1A C1A -137.3(3)
C15A Ir1A P1A C1A 148.6(3)
C14A Ir1A P1A C1A -172.4(3)
C17A Ir1A P1A C1A -134.1(6)
C16A Ir1A P1A C1A 129.3(4)
Cl1A Ir1A P1A C1A 38.5(2)
Cl2A Ir1A P1A C1A -43.5(2)
C24A Ir2A O1A C1A 158.0(8)
C28A Ir2A O1A C1A -135.4(7)
C27A Ir2A O1A C1A -156.0(7)
C25A Ir2A O1A C1A 135.4(7)
C26A Ir2A O1A C1A 164.7(7)
Cl2A Ir2A O1A C1A 40.6(7)
Cl1A Ir2A O1A C1A -43.1(7)
Ir2A O1A C1A C2A 179.8(5)
Ir2A O1A C1A P1A -0.7(10)
C8A P1A C1A O1A -122.6(5)
C11A P1A C1A O1A 128.5(5)
Ir1A P1A C1A O1A 3.2(6)
C8A P1A C1A C2A 57.0(5)
C11A P1A C1A C2A -52.0(5)
Ir1A P1A C1A C2A -177.3(4)
O1A C1A C2A C3A -34.2(8)
P1A C1A C2A C3A 146.3(5)
C1A C2A C3A C4A 172.4(6)
C2A C3A C4A C5C -168.8(12)
C2A C3A C4A C5A 162.6(11)
C3A C4A C5A C6A 56.5(16)
C5C C4A C5A C6A -44(3)
C4A C5A C6A C7A 61(2)
C3A C4A C5C C6C 54(3)
C5A C4A C5C C6C 146(5)
C4A C5C C6C C7C 173(3)
C11A P1A C8A C10A 45.3(6)
C1A P1A C8A C10A -57.4(5)
Ir1A P1A C8A C10A 176.4(4)
C11A P1A C8A C9A 174.0(4)
C1A P1A C8A C9A 71.3(5)
Ir1A P1A C8A C9A -54.9(5)
C8A P1A C11A C12A 179.6(5)
C1A P1A C11A C12A -71.5(5)
Ir1A P1A C11A C12A 51.1(5)
C8A P1A C11A C13A 52.4(5)
C1A P1A C11A C13A 161.3(5)
Ir1A P1A C11A C13A -76.1(5)
C15A Ir1A C14A C18A -118.3(5)
C17A Ir1A C14A C18A -38.4(4)
C16A Ir1A C14A C18A -79.8(4)
P1A Ir1A C14A C18A 129.7(4)
Cl1A Ir1A C14A C18A -121.3(4)
Cl2A Ir1A C14A C18A 32.2(4)
C18A Ir1A C14A C15A 118.3(5)
C17A Ir1A C14A C15A 79.9(4)
C16A Ir1A C14A C15A 38.5(4)
P1A Ir1A C14A C15A -112.1(3)
Cl1A Ir1A C14A C15A -3.1(5)
Cl2A Ir1A C14A C15A 150.5(3)
C18A Ir1A C14A C19A -121.6(8)
C15A Ir1A C14A C19A 120.1(8)
C17A Ir1A C14A C19A -160.0(7)
C16A Ir1A C14A C19A 158.6(7)
P1A Ir1A C14A C19A 8.1(7)
Cl1A Ir1A C14A C19A 117.1(6)
Cl2A Ir1A C14A C19A -89.4(7)
C18A C14A C15A C16A -4.4(6)
C19A C14A C15A C16A 167.6(6)
Ir1A C14A C15A C16A -64.2(4)
C18A C14A C15A C20A -171.2(6)
C19A C14A C15A C20A 0.8(10)
Ir1A C14A C15A C20A 129.1(6)
C18A C14A C15A Ir1A 59.7(4)
C19A C14A C15A Ir1A -128.3(6)
C18A Ir1A C15A C16A 78.4(4)
C14A Ir1A C15A C16A 115.7(5)
C17A Ir1A C15A C16A 35.1(4)
P1A Ir1A C15A C16A -163.9(3)
Cl1A Ir1A C15A C16A -66.1(4)
Cl2A Ir1A C15A C16A 46.6(6)
C18A Ir1A C15A C14A -37.2(4)
C17A Ir1A C15A C14A -80.6(4)
C16A Ir1A C15A C14A -115.7(5)
P1A Ir1A C15A C14A 80.4(4)
Cl1A Ir1A C15A C14A 178.3(3)
Cl2A Ir1A C15A C14A -69.0(6)
C18A Ir1A C15A C20A -161.5(7)
C14A Ir1A C15A C20A -124.3(8)
C17A Ir1A C15A C20A 155.2(7)
C16A Ir1A C15A C20A 120.1(8)
P1A Ir1A C15A C20A -43.8(7)
Cl1A Ir1A C15A C20A 54.0(7)
Cl2A Ir1A C15A C20A 166.7(4)
C14A C15A C16A C17A 3.9(7)
C20A C15A C16A C17A 171.3(6)
Ir1A C15A C16A C17A -59.4(4)
C14A C15A C16A C21A -177.6(6)
C20A C15A C16A C21A -10.2(10)
Ir1A C15A C16A C21A 119.1(6)
C14A C15A C16A Ir1A 63.3(4)
C20A C15A C16A Ir1A -129.3(6)
C18A Ir1A C16A C17A 38.6(4)
C15A Ir1A C16A C17A 120.7(6)
C14A Ir1A C16A C17A 81.8(4)
P1A Ir1A C16A C17A 150.3(3)
Cl1A Ir1A C16A C17A -119.3(4)
Cl2A Ir1A C16A C17A -38.3(4)
C18A Ir1A C16A C15A -82.1(4)
C14A Ir1A C16A C15A -38.9(4)
C17A Ir1A C16A C15A -120.7(6)
P1A Ir1A C16A C15A 29.6(6)
Cl1A Ir1A C16A C15A 120.0(4)
Cl2A Ir1A C16A C15A -159.0(3)
C18A Ir1A C16A C21A 158.7(7)
C15A Ir1A C16A C21A -119.2(8)
C14A Ir1A C16A C21A -158.1(7)
C17A Ir1A C16A C21A 120.1(8)
P1A Ir1A C16A C21A -89.6(7)
Cl1A Ir1A C16A C21A 0.8(6)
Cl2A Ir1A C16A C21A 81.8(7)
C15A C16A C17A C18A -1.8(7)
C21A C16A C17A C18A 179.7(6)
Ir1A C16A C17A C18A -60.4(4)
C15A C16A C17A C22A 178.0(6)
C21A C16A C17A C22A -0.6(10)
Ir1A C16A C17A C22A 119.4(6)
C15A C16A C17A Ir1A 58.6(4)
C21A C16A C17A Ir1A -119.9(6)
C18A Ir1A C17A C16A -117.2(5)
C15A Ir1A C17A C16A -36.2(4)
C14A Ir1A C17A C16A -79.3(4)
P1A Ir1A C17A C16A -121.5(6)
Cl1A Ir1A C17A C16A 66.3(4)
Cl2A Ir1A C17A C16A 148.5(4)
C15A Ir1A C17A C18A 81.0(4)
C14A Ir1A C17A C18A 38.0(4)
C16A Ir1A C17A C18A 117.2(5)
P1A Ir1A C17A C18A -4.2(8)
Cl1A Ir1A C17A C18A -176.5(3)
Cl2A Ir1A C17A C18A -94.2(4)
C18A Ir1A C17A C22A 121.3(8)
C15A Ir1A C17A C22A -157.6(8)
C14A Ir1A C17A C22A 159.3(8)
C16A Ir1A C17A C22A -121.4(8)
P1A Ir1A C17A C22A 117.1(7)
Cl1A Ir1A C17A C22A -55.1(7)
Cl2A Ir1A C17A C22A 27.1(7)
C15A C14A C18A C17A 3.4(7)
C19A C14A C18A C17A -168.4(6)
Ir1A C14A C18A C17A 63.6(4)
C15A C14A C18A C23A 176.5(6)
C19A C14A C18A C23A 4.6(10)
Ir1A C14A C18A C23A -123.3(6)
C15A C14A C18A Ir1A -60.2(4)
C19A C14A C18A Ir1A 127.9(6)
C16A C17A C18A C14A -1.0(7)
C22A C17A C18A C14A 179.2(6)
Ir1A C17A C18A C14A -63.6(4)
C16A C17A C18A C23A -174.1(6)
C22A C17A C18A C23A 6.1(10)
Ir1A C17A C18A C23A 123.3(6)
C16A C17A C18A Ir1A 62.6(4)
C22A C17A C18A Ir1A -117.2(6)
C15A Ir1A C18A C14A 37.4(4)
C17A Ir1A C18A C14A 116.8(5)
C16A Ir1A C18A C14A 80.1(4)
P1A Ir1A C18A C14A -64.7(4)
Cl1A Ir1A C18A C14A 122.9(4)
Cl2A Ir1A C18A C14A -155.2(3)
C15A Ir1A C18A C17A -79.4(4)
C14A Ir1A C18A C17A -116.8(5)
C16A Ir1A C18A C17A -36.8(4)
P1A Ir1A C18A C17A 178.5(3)
Cl1A Ir1A C18A C17A 6.1(6)
Cl2A Ir1A C18A C17A 88.0(4)
C15A Ir1A C18A C23A 159.2(7)
C14A Ir1A C18A C23A 121.7(8)
C17A Ir1A C18A C23A -121.4(8)
C16A Ir1A C18A C23A -158.2(7)
P1A Ir1A C18A C23A 57.0(7)
Cl1A Ir1A C18A C23A -115.4(6)
Cl2A Ir1A C18A C23A -33.5(7)
C27A Ir2A C24A C28A 37.1(4)
C25A Ir2A C24A C28A 117.4(6)
O1A Ir2A C24A C28A 87.4(8)
C26A Ir2A C24A C28A 80.1(4)
Cl2A Ir2A C24A C28A -158.2(3)
Cl1A Ir2A C24A C28A -69.5(4)
C28A Ir2A C24A C25A -117.4(6)
C27A Ir2A C24A C25A -80.3(4)
O1A Ir2A C24A C25A -30.0(9)
C26A Ir2A C24A C25A -37.3(4)
Cl2A Ir2A C24A C25A 84.4(4)
Cl1A Ir2A C24A C25A 173.1(4)
C28A Ir2A C24A C29A 123.0(8)
C27A Ir2A C24A C29A 160.1(7)
C25A Ir2A C24A C29A -119.6(8)
O1A Ir2A C24A C29A -149.7(6)
C26A Ir2A C24A C29A -156.9(7)
Cl2A Ir2A C24A C29A -35.2(7)
Cl1A Ir2A C24A C29A 53.5(7)
C28A C24A C25A C26A -1.9(7)
C29A C24A C25A C26A -178.4(6)
Ir2A C24A C25A C26A 60.7(4)
C28A C24A C25A C30A 179.7(6)
C29A C24A C25A C30A 3.2(10)
Ir2A C24A C25A C30A -117.7(7)
C28A C24A C25A Ir2A -62.6(4)
C29A C24A C25A Ir2A 120.9(6)
C24A Ir2A C25A C26A -118.2(6)
C28A Ir2A C25A C26A -80.5(4)
C27A Ir2A C25A C26A -36.9(4)
O1A Ir2A C25A C26A 50.9(5)
Cl2A Ir2A C25A C26A 138.5(4)
Cl1A Ir2A C25A C26A -132.4(4)
C28A Ir2A C25A C24A 37.7(4)
C27A Ir2A C25A C24A 81.3(4)
O1A Ir2A C25A C24A 169.1(3)
C26A Ir2A C25A C24A 118.2(6)
Cl2A Ir2A C25A C24A -103.3(4)
Cl1A Ir2A C25A C24A -14.2(7)
C24A Ir2A C25A C30A 120.2(9)
C28A Ir2A C25A C30A 157.9(8)
C27A Ir2A C25A C30A -158.5(8)
O1A Ir2A C25A C30A -70.7(8)
C26A Ir2A C25A C30A -121.6(9)
Cl2A Ir2A C25A C30A 16.9(7)
Cl1A Ir2A C25A C30A 106.0(7)
C24A C25A C26A C27A 0.2(7)
C30A C25A C26A C27A 178.6(6)
Ir2A C25A C26A C27A 59.6(4)
C24A C25A C26A C31A 179.1(6)
C30A C25A C26A C31A -2.5(11)
Ir2A C25A C26A C31A -121.5(6)
C24A C25A C26A Ir2A -59.4(4)
C30A C25A C26A Ir2A 119.0(7)
C24A Ir2A C26A C25A 38.2(4)
C28A Ir2A C26A C25A 81.0(4)
C27A Ir2A C26A C25A 119.7(6)
O1A Ir2A C26A C25A -139.5(4)
Cl2A Ir2A C26A C25A -52.9(4)
Cl1A Ir2A C26A C25A 134.7(4)
C24A Ir2A C26A C27A -81.5(4)
C28A Ir2A C26A C27A -38.6(4)
C25A Ir2A C26A C27A -119.7(6)
O1A Ir2A C26A C27A 100.8(4)
Cl2A Ir2A C26A C27A -172.5(3)
Cl1A Ir2A C26A C27A 15.0(7)
C24A Ir2A C26A C31A 158.6(9)
C28A Ir2A C26A C31A -158.5(9)
C27A Ir2A C26A C31A -119.9(10)
C25A Ir2A C26A C31A 120.4(9)
O1A Ir2A C26A C31A -19.1(8)
Cl2A Ir2A C26A C31A 67.6(8)
Cl1A Ir2A C26A C31A -104.9(7)
C25A C26A C27A C28A 1.5(7)
C31A C26A C27A C28A -177.4(6)
Ir2A C26A C27A C28A 61.3(4)
C25A C26A C27A C32A 179.3(6)
C31A C26A C27A C32A 0.4(10)
Ir2A C26A C27A C32A -121.0(6)
C25A C26A C27A Ir2A -59.7(4)
C31A C26A C27A Ir2A 121.3(6)
C24A Ir2A C27A C26A 80.4(4)
C28A Ir2A C27A C26A 116.9(6)
C25A Ir2A C27A C26A 36.7(4)
O1A Ir2A C27A C26A -85.3(4)
Cl2A Ir2A C27A C26A 21.2(8)
Cl1A Ir2A C27A C26A -172.4(3)
C24A Ir2A C27A C28A -36.5(4)
C25A Ir2A C27A C28A -80.2(4)
O1A Ir2A C27A C28A 157.8(4)
C26A Ir2A C27A C28A -116.9(6)
Cl2A Ir2A C27A C28A -95.7(6)
Cl1A Ir2A C27A C28A 70.6(4)
C24A Ir2A C27A C32A -158.3(7)
C28A Ir2A C27A C32A -121.8(8)
C25A Ir2A C27A C32A 157.9(7)
O1A Ir2A C27A C32A 36.0(6)
C26A Ir2A C27A C32A 121.3(7)
Cl2A Ir2A C27A C32A 142.5(5)
Cl1A Ir2A C27A C32A -51.2(6)
C25A C24A C28A C27A 2.9(7)
C29A C24A C28A C27A 179.3(6)
Ir2A C24A C28A C27A -59.5(4)
C25A C24A C28A C33A 179.9(6)
C29A C24A C28A C33A -3.7(10)
Ir2A C24A C28A C33A 117.5(6)
C25A C24A C28A Ir2A 62.4(4)
C29A C24A C28A Ir2A -121.2(7)
C26A C27A C28A C24A -2.7(7)
C32A C27A C28A C24A 179.5(6)
Ir2A C27A C28A C24A 59.0(4)
C26A C27A C28A C33A -179.7(6)
C32A C27A C28A C33A 2.5(10)
Ir2A C27A C28A C33A -118.0(6)
C26A C27A C28A Ir2A -61.7(4)
C32A C27A C28A Ir2A 120.5(7)
C27A Ir2A C28A C24A -119.8(6)
C25A Ir2A C28A C24A -38.6(4)
O1A Ir2A C28A C24A -152.7(4)
C26A Ir2A C28A C24A -81.6(4)
Cl2A Ir2A C28A C24A 33.4(5)
Cl1A Ir2A C28A C24A 120.6(4)
C24A Ir2A C28A C27A 119.8(6)
C25A Ir2A C28A C27A 81.2(4)
O1A Ir2A C28A C27A -32.9(5)
C26A Ir2A C28A C27A 38.2(4)
Cl2A Ir2A C28A C27A 153.2(3)
Cl1A Ir2A C28A C27A -119.6(4)
C24A Ir2A C28A C33A -119.7(7)
C27A Ir2A C28A C33A 120.5(7)
C25A Ir2A C28A C33A -158.4(7)
O1A Ir2A C28A C33A 87.6(6)
C26A Ir2A C28A C33A 158.7(7)
Cl2A Ir2A C28A C33A -86.3(6)
Cl1A Ir2A C28A C33A 0.8(6)
C17B Ir2B Cl1B Ir1B 124.82(17)
C16B Ir2B Cl1B Ir1B 102.6(2)
C18B Ir2B Cl1B Ir1B 165.06(17)
C15B Ir2B Cl1B Ir1B 166.6(5)
C14B Ir2B Cl1B Ir1B -165.90(19)
O1B Ir2B Cl1B Ir1B -75.61(10)
Cl2B Ir2B Cl1B Ir1B 9.38(5)
C28B Ir1B Cl1B Ir2B -162.16(17)
C25B Ir1B Cl1B Ir2B -112.1(4)
C24B Ir1B Cl1B Ir2B -174.6(2)
C26B Ir1B Cl1B Ir2B -97.04(18)
C27B Ir1B Cl1B Ir2B -124.18(17)
P1B Ir1B Cl1B Ir2B 80.42(5)
Cl2B Ir1B Cl1B Ir2B -9.27(5)
C17B Ir2B Cl2B Ir1B -108.88(18)
C16B Ir2B Cl2B Ir1B -145.24(17)
C18B Ir2B Cl2B Ir1B -102.3(4)
C15B Ir2B Cl2B Ir1B 177.58(17)
C14B Ir2B Cl2B Ir1B 163.0(3)
O1B Ir2B Cl2B Ir1B 74.66(10)
Cl1B Ir2B Cl2B Ir1B -9.35(5)
C28B Ir1B Cl2B Ir2B 102.3(4)
C25B Ir1B Cl2B Ir2B 161.89(17)
C24B Ir1B Cl2B Ir2B 173.2(2)
C26B Ir1B Cl2B Ir2B 124.80(17)
C27B Ir1B Cl2B Ir2B 95.48(18)
P1B Ir1B Cl2B Ir2B -79.50(5)
Cl1B Ir1B Cl2B Ir2B 9.24(5)
C28B Ir1B P1B C8B -18.0(3)
C25B Ir1B P1B C8B -92.5(3)
C24B Ir1B P1B C8B -55.6(3)
C26B Ir1B P1B C8B -104.6(4)
C27B Ir1B P1B C8B -6.1(4)
Cl1B Ir1B P1B C8B 81.0(2)
Cl2B Ir1B P1B C8B 162.9(2)
C28B Ir1B P1B C11B 107.2(3)
C25B Ir1B P1B C11B 32.7(3)
C24B Ir1B P1B C11B 69.6(3)
C26B Ir1B P1B C11B 20.6(5)
C27B Ir1B P1B C11B 119.1(4)
Cl1B Ir1B P1B C11B -153.8(2)
Cl2B Ir1B P1B C11B -71.9(2)
C28B Ir1B P1B C1B -138.1(3)
C25B Ir1B P1B C1B 147.4(3)
C24B Ir1B P1B C1B -175.7(2)
C26B Ir1B P1B C1B 135.3(4)
C27B Ir1B P1B C1B -126.2(4)
Cl1B Ir1B P1B C1B -39.09(19)
Cl2B Ir1B P1B C1B 42.84(19)
C17B Ir2B O1B C1B 142.6(7)
C16B Ir2B O1B C1B -140.4(6)
C18B Ir2B O1B C1B 132.2(6)
C15B Ir2B O1B C1B -157.6(6)
C14B Ir2B O1B C1B 163.6(6)
Cl1B Ir2B O1B C1B 37.7(6)
Cl2B Ir2B O1B C1B -46.4(6)
Ir2B O1B C1B C2B -172.8(4)
Ir2B O1B C1B P1B 7.3(9)
C8B P1B C1B O1B -128.6(5)
C11B P1B C1B O1B 121.8(5)
Ir1B P1B C1B O1B -5.0(5)
C8B P1B C1B C2B 51.5(5)
C11B P1B C1B C2B -58.1(5)
Ir1B P1B C1B C2B 175.1(4)
O1B C1B C2B C3B -16.6(8)
P1B C1B C2B C3B 163.3(4)
C1B C2B C3B C4B -65.2(7)
C2B C3B C4B C5B 178.1(5)
C3B C4B C5B C6B -176.8(5)
C4B C5B C6B C7B 178.2(5)
C11B P1B C8B C9B 162.5(4)
C1B P1B C8B C9B 59.5(4)
Ir1B P1B C8B C9B -65.6(4)
C11B P1B C8B C10B 33.1(5)
C1B P1B C8B C10B -69.9(5)
Ir1B P1B C8B C10B 165.0(4)
C8B P1B C11B C13B 63.0(5)
C1B P1B C11B C13B 171.8(5)
Ir1B P1B C11B C13B -64.8(5)
C8B P1B C11B C12B -172.2(4)
C1B P1B C11B C12B -63.4(5)
Ir1B P1B C11B C12B 60.0(5)
C17B Ir2B C14B C18B 37.6(4)
C16B Ir2B C14B C18B 81.1(4)
C15B Ir2B C14B C18B 118.3(5)
O1B Ir2B C14B C18B -134.4(3)
Cl1B Ir2B C14B C18B -49.6(4)
Cl2B Ir2B C14B C18B 139.9(3)
C17B Ir2B C14B C15B -80.7(4)
C16B Ir2B C14B C15B -37.3(3)
C18B Ir2B C14B C15B -118.3(5)
O1B Ir2B C14B C15B 107.3(3)
Cl1B Ir2B C14B C15B -167.9(3)
Cl2B Ir2B C14B C15B 21.6(5)
C17B Ir2B C14B C19B 159.0(6)
C16B Ir2B C14B C19B -157.6(6)
C18B Ir2B C14B C19B 121.3(7)
C15B Ir2B C14B C19B -120.4(7)
O1B Ir2B C14B C19B -13.1(5)
Cl1B Ir2B C14B C19B 71.7(6)
Cl2B Ir2B C14B C19B -98.8(6)
C18B C14B C15B C16B 0.3(6)
C19B C14B C15B C16B -178.6(5)
Ir2B C14B C15B C16B 60.4(4)
C18B C14B C15B C20B 176.4(5)
C19B C14B C15B C20B -2.6(9)
Ir2B C14B C15B C20B -123.5(6)
C18B C14B C15B Ir2B -60.1(4)
C19B C14B C15B Ir2B 121.0(6)
C17B Ir2B C15B C16B -37.0(3)
C18B Ir2B C15B C16B -80.8(4)
C14B Ir2B C15B C16B -118.4(5)
O1B Ir2B C15B C16B 162.5(3)
Cl1B Ir2B C15B C16B -82.5(7)
Cl2B Ir2B C15B C16B 73.0(3)
C17B Ir2B C15B C14B 81.3(4)
C16B Ir2B C15B C14B 118.4(5)
C18B Ir2B C15B C14B 37.5(3)
O1B Ir2B C15B C14B -79.2(3)
Cl1B Ir2B C15B C14B 35.9(7)
Cl2B Ir2B C15B C14B -168.6(3)
C17B Ir2B C15B C20B -157.7(6)
C16B Ir2B C15B C20B -120.7(7)
C18B Ir2B C15B C20B 158.5(6)
C14B Ir2B C15B C20B 121.0(7)
O1B Ir2B C15B C20B 41.8(6)
Cl1B Ir2B C15B C20B 156.8(4)
Cl2B Ir2B C15B C20B -47.7(6)
C14B C15B C16B C17B -1.6(6)
C20B C15B C16B C17B -177.7(5)
Ir2B C15B C16B C17B 58.9(4)
C14B C15B C16B C21B -179.8(5)
C20B C15B C16B C21B 4.1(9)
Ir2B C15B C16B C21B -119.3(6)
C14B C15B C16B Ir2B -60.5(4)
C20B C15B C16B Ir2B 123.4(6)
C17B Ir2B C16B C15B 120.0(5)
C18B Ir2B C16B C15B 81.1(4)
C14B Ir2B C16B C15B 37.9(3)
O1B Ir2B C16B C15B -27.2(5)
Cl1B Ir2B C16B C15B 155.5(3)
Cl2B Ir2B C16B C15B -116.7(3)
C18B Ir2B C16B C17B -38.9(3)
C15B Ir2B C16B C17B -120.0(5)
C14B Ir2B C16B C17B -82.1(4)
O1B Ir2B C16B C17B -147.2(3)
Cl1B Ir2B C16B C17B 35.6(4)
Cl2B Ir2B C16B C17B 123.3(3)
C17B Ir2B C16B C21B -118.5(7)
C18B Ir2B C16B C21B -157.4(6)
C15B Ir2B C16B C21B 121.5(7)
C14B Ir2B C16B C21B 159.4(6)
O1B Ir2B C16B C21B 94.3(6)
Cl1B Ir2B C16B C21B -83.0(6)
Cl2B Ir2B C16B C21B 4.8(5)
C15B C16B C17B C18B 2.3(6)
C21B C16B C17B C18B -179.5(5)
Ir2B C16B C17B C18B 62.4(4)
C15B C16B C17B C22B 177.4(5)
C21B C16B C17B C22B -4.4(9)
Ir2B C16B C17B C22B -122.5(6)
C15B C16B C17B Ir2B -60.1(4)
C21B C16B C17B Ir2B 118.2(6)
C18B Ir2B C17B C16B 116.7(5)
C15B Ir2B C17B C16B 36.4(3)
C14B Ir2B C17B C16B 79.7(4)
O1B Ir2B C17B C16B 102.5(6)
Cl1B Ir2B C17B C16B -155.8(3)
Cl2B Ir2B C17B C16B -67.5(3)
C16B Ir2B C17B C18B -116.7(5)
C15B Ir2B C17B C18B -80.3(3)
C14B Ir2B C17B C18B -37.0(3)
O1B Ir2B C17B C18B -14.2(7)
Cl1B Ir2B C17B C18B 87.6(3)
Cl2B Ir2B C17B C18B 175.8(3)
C16B Ir2B C17B C22B 123.3(7)
C18B Ir2B C17B C22B -120.0(7)
C15B Ir2B C17B C22B 159.6(6)
C14B Ir2B C17B C22B -157.1(6)
O1B Ir2B C17B C22B -134.2(5)
Cl1B Ir2B C17B C22B -32.5(6)
Cl2B Ir2B C17B C22B 55.8(6)
C15B C14B C18B C17B 1.1(6)
C19B C14B C18B C17B -180.0(5)
Ir2B C14B C18B C17B -59.1(4)
C15B C14B C18B C23B 180.0(5)
C19B C14B C18B C23B -1.1(9)
Ir2B C14B C18B C23B 119.7(6)
C15B C14B C18B Ir2B 60.2(4)
C19B C14B C18B Ir2B -120.9(6)
C16B C17B C18B C14B -2.1(6)
C22B C17B C18B C14B -177.4(5)
Ir2B C17B C18B C14B 60.3(4)
C16B C17B C18B C23B 179.1(6)
C22B C17B C18B C23B 3.9(9)
Ir2B C17B C18B C23B -118.4(6)
C16B C17B C18B Ir2B -62.4(4)
C22B C17B C18B Ir2B 122.3(6)
C17B Ir2B C18B C14B -119.1(5)
C16B Ir2B C18B C14B -80.5(4)
C15B Ir2B C18B C14B -37.8(3)
O1B Ir2B C18B C14B 55.2(4)
Cl1B Ir2B C18B C14B 141.7(3)
Cl2B Ir2B C18B C14B -128.3(4)
C16B Ir2B C18B C17B 38.6(3)
C15B Ir2B C18B C17B 81.3(4)
C14B Ir2B C18B C17B 119.1(5)
O1B Ir2B C18B C17B 174.3(3)
Cl1B Ir2B C18B C17B -99.2(3)
Cl2B Ir2B C18B C17B -9.2(6)
C17B Ir2B C18B C23B 121.8(7)
C16B Ir2B C18B C23B 160.3(6)
C15B Ir2B C18B C23B -157.0(6)
C14B Ir2B C18B C23B -119.2(7)
O1B Ir2B C18B C23B -64.0(6)
Cl1B Ir2B C18B C23B 22.5(5)
Cl2B Ir2B C18B C23B 112.5(5)
C28B Ir1B C24B C25B 119.1(5)
C26B Ir1B C24B C25B 38.6(4)
C27B Ir1B C24B C25B 79.6(4)
P1B Ir1B C24B C25B -121.1(3)
Cl1B Ir1B C24B C25B 139.0(3)
Cl2B Ir1B C24B C25B -17.9(5)
C25B Ir1B C24B C28B -119.1(5)
C26B Ir1B C24B C28B -80.5(4)
C27B Ir1B C24B C28B -39.4(3)
P1B Ir1B C24B C28B 119.8(3)
Cl1B Ir1B C24B C28B 19.9(4)
Cl2B Ir1B C24B C28B -137.0(3)
C28B Ir1B C24B C29B -117.6(8)
C25B Ir1B C24B C29B 123.3(8)
C26B Ir1B C24B C29B 161.9(7)
C27B Ir1B C24B C29B -157.0(7)
P1B Ir1B C24B C29B 2.2(7)
Cl1B Ir1B C24B C29B -97.7(7)
Cl2B Ir1B C24B C29B 105.4(7)
C28B C24B C25B C26B -5.1(6)
C29B C24B C25B C26B 164.4(6)
Ir1B C24B C25B C26B -64.0(4)
C28B C24B C25B C30B -175.8(6)
C29B C24B C25B C30B -6.3(10)
Ir1B C24B C25B C30B 125.3(6)
C28B C24B C25B Ir1B 58.8(4)
C29B C24B C25B Ir1B -131.6(6)
C28B Ir1B C25B C24B -37.1(3)
C26B Ir1B C25B C24B -116.1(5)
C27B Ir1B C25B C24B -80.4(4)
P1B Ir1B C25B C24B 71.8(3)
Cl1B Ir1B C25B C24B -93.9(5)
Cl2B Ir1B C25B C24B 168.3(3)
C28B Ir1B C25B C26B 79.0(4)
C24B Ir1B C25B C26B 116.1(5)
C27B Ir1B C25B C26B 35.7(3)
P1B Ir1B C25B C26B -172.1(3)
Cl1B Ir1B C25B C26B 22.1(6)
Cl2B Ir1B C25B C26B -75.6(3)
C28B Ir1B C25B C30B -160.3(7)
C24B Ir1B C25B C30B -123.2(8)
C26B Ir1B C25B C30B 120.7(8)
C27B Ir1B C25B C30B 156.4(7)
P1B Ir1B C25B C30B -51.4(7)
Cl1B Ir1B C25B C30B 142.8(5)
Cl2B Ir1B C25B C30B 45.1(7)
C24B C25B C26B C27B 1.8(7)
C30B C25B C26B C27B 172.8(6)
Ir1B C25B C26B C27B -61.9(4)
C24B C25B C26B C31B -175.3(6)
C30B C25B C26B C31B -4.3(10)
Ir1B C25B C26B C31B 121.0(6)
C24B C25B C26B Ir1B 63.8(4)
C30B C25B C26B Ir1B -125.3(6)
C28B Ir1B C26B C27B 37.2(3)
C25B Ir1B C26B C27B 119.0(5)
C24B Ir1B C26B C27B 80.6(4)
P1B Ir1B C26B C27B 136.2(4)
Cl1B Ir1B C26B C27B -49.9(4)
Cl2B Ir1B C26B C27B -131.7(3)
C28B Ir1B C26B C25B -81.8(4)
C24B Ir1B C26B C25B -38.4(3)
C27B Ir1B C26B C25B -119.0(5)
P1B Ir1B C26B C25B 17.2(6)
Cl1B Ir1B C26B C25B -168.9(3)
Cl2B Ir1B C26B C25B 109.3(3)
C28B Ir1B C26B C31B 158.3(7)
C25B Ir1B C26B C31B -120.0(8)
C24B Ir1B C26B C31B -158.4(7)
C27B Ir1B C26B C31B 121.0(8)
P1B Ir1B C26B C31B -102.7(7)
Cl1B Ir1B C26B C31B 71.1(7)
Cl2B Ir1B C26B C31B -10.7(6)
C25B C26B C27B C28B 2.1(7)
C31B C26B C27B C28B 179.3(6)
Ir1B C26B C27B C28B -57.7(4)
C25B C26B C27B C32B -177.3(6)
C31B C26B C27B C32B -0.1(10)
Ir1B C26B C27B C32B 122.9(6)
C25B C26B C27B Ir1B 59.8(4)
C31B C26B C27B Ir1B -123.0(6)
C28B Ir1B C27B C26B -119.8(5)
C25B Ir1B C27B C26B -37.5(4)
C24B Ir1B C27B C26B -80.5(4)
P1B Ir1B C27B C26B -136.9(4)
Cl1B Ir1B C27B C26B 136.3(3)
Cl2B Ir1B C27B C26B 55.2(4)
C25B Ir1B C27B C28B 82.3(4)
C24B Ir1B C27B C28B 39.3(3)
C26B Ir1B C27B C28B 119.8(5)
P1B Ir1B C27B C28B -17.0(6)
Cl1B Ir1B C27B C28B -103.8(3)
Cl2B Ir1B C27B C28B 175.1(3)
C28B Ir1B C27B C32B 117.0(8)
C25B Ir1B C27B C32B -160.6(7)
C24B Ir1B C27B C32B 156.3(7)
C26B Ir1B C27B C32B -123.1(8)
P1B Ir1B C27B C32B 100.0(7)
Cl1B Ir1B C27B C32B 13.2(6)
Cl2B Ir1B C27B C32B -67.9(6)
C25B C24B C28B C27B 6.4(6)
C29B C24B C28B C27B -163.6(5)
Ir1B C24B C28B C27B 65.6(4)
C25B C24B C28B C33B 175.5(6)
C29B C24B C28B C33B 5.6(9)
Ir1B C24B C28B C33B -125.2(6)
C25B C24B C28B Ir1B -59.3(4)
C29B C24B C28B Ir1B 130.8(6)
C26B C27B C28B C24B -5.3(6)
C32B C27B C28B C24B 174.1(5)
Ir1B C27B C28B C24B -64.9(4)
C26B C27B C28B C33B -174.6(6)
C32B C27B C28B C33B 4.8(9)
Ir1B C27B C28B C33B 125.8(6)
C26B C27B C28B Ir1B 59.6(4)
C32B C27B C28B Ir1B -121.0(6)
C25B Ir1B C28B C24B 36.8(3)
C26B Ir1B C28B C24B 79.6(4)
C27B Ir1B C28B C24B 114.8(5)
P1B Ir1B C28B C24B -73.1(4)
Cl1B Ir1B C28B C24B -166.1(3)
Cl2B Ir1B C28B C24B 104.8(4)
C25B Ir1B C28B C27B -78.0(4)
C24B Ir1B C28B C27B -114.8(5)
C26B Ir1B C28B C27B -35.1(3)
P1B Ir1B C28B C27B 172.1(3)
Cl1B Ir1B C28B C27B 79.1(3)
Cl2B Ir1B C28B C27B -10.0(6)
C25B Ir1B C28B C33B 159.7(7)
C24B Ir1B C28B C33B 123.0(7)
C26B Ir1B C28B C33B -157.4(7)
C27B Ir1B C28B C33B -122.3(7)
P1B Ir1B C28B C33B 49.8(6)
Cl1B Ir1B C28B C33B -43.1(6)
Cl2B Ir1B C28B C33B -132.2(5)
